data_4034459
loop_
_publ_author_name
'Kriegelstein, Michal'
'Profous, David'
'Ly\<cka, Anton\'in'
'Tr\'avn\'i\<cek, Zden\<ek'
'P\<ribylka, Adam'
'Voln\'a, Tereza'
'Benick\'a, Sandra'
'Canka\<r, Petr'

_publ_section_title
;
 Axially Chiral Trifluoromethylbenzimidazolylbenzoic Acid: A Chiral
 Derivatizing Agent for \a-Chiral Primary Amines and Secondary Alcohols To
 Determine the Absolute Configuration.
;
_journal_issue 18
_journal_name_full 'The Journal of organic chemistry'
_journal_page_first 11911
_journal_page_last 11921
_journal_paper_doi 10.1021/acs.joc.9b01770
_journal_volume 84
_journal_year 2019
_chemical_formula_sum 'C23 H18 F3 N3 O'
_chemical_formula_weight 409.40
_space_group_crystal_system triclinic
_space_group_IT_number 1
_space_group_name_Hall 'P 1'
_space_group_name_H-M_alt 'P 1'
_atom_sites_solution_hydrogens geom
_audit_creation_method SHELXL-2014/7
_cell_angle_alpha 117.806(3)
_cell_angle_beta 90.313(3)
_cell_angle_gamma 91.209(3)
_cell_formula_units_Z 7
_cell_length_a 11.1195(6)
_cell_length_b 18.9600(9)
_cell_length_c 19.2929(10)
_cell_measurement_reflns_used 7111
_cell_measurement_temperature 100(2)
_cell_measurement_theta_max 21.89
_cell_measurement_theta_min 2.17
_cell_volume 3596.4(3)
_computing_cell_refinement 'Bruker SAINT'
_computing_data_collection 'Bruker APEX3'
_computing_data_reduction 'Bruker SAINT'
_computing_molecular_graphics 'Bruker SHELXTL'
_computing_publication_material 'Bruker SHELXTL'
_computing_structure_refinement 'SHELXL-2014 (Sheldrick 2014)'
_computing_structure_solution 'SHELXS-97 (Sheldrick 2008)'
_diffrn_ambient_temperature 100(2)
_diffrn_measured_fraction_theta_full 0.997
_diffrn_measured_fraction_theta_max 0.997
_diffrn_measurement_device_type 'Bruker APEX-II CCD'
_diffrn_measurement_method '\f and \w scans'
_diffrn_radiation_type MoK\a
_diffrn_radiation_wavelength 0.71073
_diffrn_reflns_av_R_equivalents 0.1390
_diffrn_reflns_av_unetI/netI 0.1630
_diffrn_reflns_Laue_measured_fraction_full 0.997
_diffrn_reflns_Laue_measured_fraction_max 0.997
_diffrn_reflns_limit_h_max 12
_diffrn_reflns_limit_h_min -12
_diffrn_reflns_limit_k_max 22
_diffrn_reflns_limit_k_min -22
_diffrn_reflns_limit_l_max 22
_diffrn_reflns_limit_l_min -22
_diffrn_reflns_number 60411
_diffrn_reflns_point_group_measured_fraction_full 0.994
_diffrn_reflns_point_group_measured_fraction_max 0.994
_diffrn_reflns_theta_full 24.450
_diffrn_reflns_theta_max 24.450
_diffrn_reflns_theta_min 2.150
_exptl_absorpt_coefficient_mu 0.102
_exptl_absorpt_correction_type multi-scan
_exptl_absorpt_process_details
;
Bruker (2001). SADABS. Bruker AXS Inc., Madison, Wisconsin, USA.
;
_exptl_crystal_colour colourless
_exptl_crystal_density_diffrn 1.323
_exptl_crystal_description prism
_exptl_crystal_F_000 1484
_exptl_crystal_size_max 0.180
_exptl_crystal_size_mid 0.160
_exptl_crystal_size_min 0.140
_exptl_transmission_factor_max 0.986
_exptl_transmission_factor_min 0.982
_refine_diff_density_max 0.392
_refine_diff_density_min -0.318
_refine_diff_density_rms 0.055
_refine_ls_abs_structure_details
;
 Flack x determined using 4637 quotients [(I+)-(I-)]/[(I+)+(I-)]
 (Parsons, Flack and Wagner, Acta Cryst. B69 (2013) 249-259).
;
_refine_ls_abs_structure_Flack 0.2(4)
_refine_ls_extinction_method none
_refine_ls_goodness_of_fit_ref 0.951
_refine_ls_hydrogen_treatment constr
_refine_ls_matrix_type full
_refine_ls_number_parameters 1926
_refine_ls_number_reflns 23612
_refine_ls_number_restraints 1731
_refine_ls_restrained_S_all 0.933
_refine_ls_R_factor_all 0.1416
_refine_ls_R_factor_gt 0.0651
_refine_ls_shift/su_max 0.001
_refine_ls_shift/su_mean 0.000
_refine_ls_structure_factor_coef Fsqd
_refine_ls_weighting_details 'w=1/[\s^2^(Fo^2^)+(0.0300P)^2^+0.0500P] where P=(Fo^2^+2Fc^2^)/3'
_refine_ls_weighting_scheme calc
_refine_ls_wR_factor_gt 0.0952
_refine_ls_wR_factor_ref 0.1110
_reflns_Friedel_coverage 0.995
_reflns_Friedel_fraction_full 0.991
_reflns_Friedel_fraction_max 0.991
_reflns_number_gt 14233
_reflns_number_total 23612
_reflns_threshold_expression 'I > 2\s(I)'
_cod_data_source_file jo9b01770_si_002.cif
_cod_data_source_block p
_cod_depositor_comments
;
The following automatic conversions were performed:

data item '_exptl_absorpt_correction_type' value 'Multi-Scan' was
changed to 'multi-scan' in accordance with the
/home/data/users/saulius/crontab/automatic-downloads/current/ACS/lib/dictionaries/cif_core.dic
dictionary named 'cif_core.dic' version 2.4.2 last updated on
2011-04-26.

Automatic conversion script
Id: cif_fix_values 6909 2019-04-08 15:41:33Z antanas 
;
_cod_database_code 4034459
_shelx_shelxl_version_number 2014/7
_shelx_space_group_comment
;
The symmetry employed for this shelxl refinement is uniquely defined
by the following loop, which should always be used as a source of
symmetry information in preference to the above space-group names.
They are only intended as comments.
;
_shelx_estimated_absorpt_t_min 0.982
_shelx_estimated_absorpt_t_max 0.986

loop_
_space_group_symop_operation_xyz
'x, y, z'

loop_
_atom_site_label
_atom_site_type_symbol
_atom_site_fract_x
_atom_site_fract_y
_atom_site_fract_z
_atom_site_U_iso_or_equiv
_atom_site_adp_type
_atom_site_occupancy
_atom_site_site_symmetry_order
_atom_site_calc_flag
_atom_site_refinement_flags_posn
_atom_site_refinement_flags_adp
_atom_site_refinement_flags_occupancy
_atom_site_disorder_assembly
_atom_site_disorder_group
F19A F 0.5287(16) 0.6469(14) 1.3144(7) 0.055(5) Uani 0.70(4) 1 d . U P A 1
F20A F 0.7073(17) 0.6550(10) 1.3607(8) 0.039(4) Uani 0.70(4) 1 d . U P A 1
F21A F 0.6227(19) 0.7613(10) 1.3994(10) 0.030(4) Uani 0.70(4) 1 d . U P A 1
F89A F 0.496(2) 0.680(2) 1.3177(16) 0.036(6) Uani 0.30(4) 1 d . U P A -1
F90A F 0.654(4) 0.6318(18) 1.343(2) 0.038(8) Uani 0.30(4) 1 d . U P A -1
F91A F 0.587(4) 0.756(3) 1.389(3) 0.030(7) Uani 0.30(4) 1 d . U P A -1
O00H O 0.5530(4) 0.2196(2) -0.0789(3) 0.0187(12) Uani 1 1 d . U . . .
O1 O 0.0506(4) 0.6840(3) 0.4931(3) 0.0239(12) Uani 1 1 d . U . . .
C1C C 0.7714(6) 0.1416(4) 0.0242(4) 0.0154(16) Uani 1 1 d . U . . .
C01F C 0.4221(6) 0.0787(4) -0.1934(4) 0.0185(16) Uani 1 1 d . U . . .
C1B C 0.5121(6) 0.2762(4) -0.0862(4) 0.0149(15) Uani 1 1 d . U . . .
C1F C 0.5544(6) 0.5612(4) 0.6292(4) 0.0193(17) Uani 1 1 d . U . . .
C1A C 0.8314(6) 0.8951(4) 1.3498(4) 0.0209(17) Uani 1 1 d . U . . .
C1 C 0.0336(6) 0.7106(4) 0.4470(4) 0.0201(17) Uani 1 1 d . U . . .
C1D C 0.5315(6) 0.5150(4) 0.8604(4) 0.0188(16) Uani 1 1 d . U . . .
C1E C 0.8282(6) 0.1047(4) 0.2625(4) 0.0175(16) Uani 1 1 d . U . . .
C2B C 0.3807(6) 0.2777(4) -0.1044(4) 0.0138(15) Uani 1 1 d . U . . .
C2C C 0.8225(6) 0.1067(4) -0.0577(4) 0.0150(16) Uani 1 1 d . U . . .
C2 C 0.0799(6) 0.6691(4) 0.3643(4) 0.0176(16) Uani 1 1 d . U . . .
C2F C 0.6246(6) 0.5501(4) 0.5582(4) 0.0181(16) Uani 1 1 d . U . . .
C02Q C 0.3206(6) 0.2101(4) -0.1618(4) 0.0173(16) Uani 1 1 d . U . . .
C2E C 0.8744(6) 0.1885(4) 0.2970(4) 0.0173(16) Uani 1 1 d . U . . .
C2D C 0.5405(6) 0.6052(4) 0.8996(4) 0.0189(16) Uani 1 1 d . U . . .
C2A C 0.6979(6) 0.9054(4) 1.3473(4) 0.0183(16) Uani 1 1 d . U . . .
C3 C 0.1960(6) 0.6393(4) 0.3500(4) 0.0160(16) Uani 1 1 d . U . . .
C3C C 0.9453(6) 0.1098(4) -0.0678(4) 0.0170(16) Uani 1 1 d . U . . .
C3F C 0.7416(6) 0.5809(4) 0.5660(4) 0.0192(16) Uani 1 1 d . U . . .
C3A C 0.6191(6) 0.8409(4) 1.3061(4) 0.0214(17) Uani 1 1 d . U . . .
C3D C 0.4619(6) 0.6499(4) 0.9597(4) 0.0227(17) Uani 1 1 d . U . . .
C3E C 0.8230(6) 0.2495(4) 0.3631(4) 0.0234(17) Uani 1 1 d . U . . .
C4B C 0.2009(6) 0.2100(4) -0.1779(4) 0.0195(17) Uani 1 1 d . U . . .
H4BA H 0.1627 0.1637 -0.2184 0.023 Uiso 1 1 calc R U . . .
C4C C 0.9948(6) 0.0768(4) -0.1416(4) 0.0223(17) Uani 1 1 d . U . . .
H4CA H 1.0792 0.0804 -0.1472 0.027 Uiso 1 1 calc R U . . .
C4 C 0.2397(6) 0.6009(4) 0.2750(4) 0.0215(17) Uani 1 1 d . U . . .
H4A H 0.3190 0.5812 0.2664 0.026 Uiso 1 1 calc R U . . .
C4A C 0.4975(6) 0.8485(4) 1.3073(4) 0.0264(19) Uani 1 1 d . U . . .
H4AA H 0.4464 0.8037 1.2765 0.032 Uiso 1 1 calc R U . . .
C4F C 0.8082(7) 0.5723(4) 0.5020(4) 0.0257(18) Uani 1 1 d . U . . .
H4FA H 0.8874 0.5947 0.5089 0.031 Uiso 1 1 calc R U . . .
C4D C 0.4678(7) 0.7328(4) 0.9956(4) 0.030(2) Uani 1 1 d . U . . .
H4DA H 0.4129 0.7626 1.0357 0.036 Uiso 1 1 calc R U . . .
C4E C 0.8656(7) 0.3267(5) 0.3976(5) 0.037(2) Uani 1 1 d . U . . .
H4EA H 0.8259 0.3667 0.4413 0.044 Uiso 1 1 calc R U . . .
C5B C 0.1348(6) 0.2781(4) -0.1347(4) 0.0245(18) Uani 1 1 d . U . . .
H5BA H 0.0509 0.2782 -0.1444 0.029 Uiso 1 1 calc R U . . .
C5C C 0.9204(6) 0.0385(4) -0.2071(4) 0.0238(17) Uani 1 1 d . U . . .
H5CA H 0.9537 0.0147 -0.2579 0.029 Uiso 1 1 calc R U . . .
C5 C 0.1682(7) 0.5913(4) 0.2128(4) 0.0260(19) Uani 1 1 d . U . . .
H5A H 0.1985 0.5659 0.1611 0.031 Uiso 1 1 calc R U . . .
C5F C 0.7567(7) 0.5304(4) 0.4276(4) 0.0292(19) Uani 1 1 d . U . . .
H5FA H 0.8014 0.5234 0.3832 0.035 Uiso 1 1 calc R U . . .
C5A C 0.4492(7) 0.9225(5) 1.3539(5) 0.035(2) Uani 1 1 d . U . . .
H5AA H 0.3644 0.9283 1.3572 0.042 Uiso 1 1 calc R U . . .
C5D C 0.5526(7) 0.7719(5) 0.9734(5) 0.042(2) Uani 1 1 d . U . . .
H5DA H 0.5570 0.8286 0.9982 0.050 Uiso 1 1 calc R U . . .
C5E C 0.9668(8) 0.3458(5) 0.3683(5) 0.046(2) Uani 1 1 d . U . . .
H5EA H 0.9990 0.3988 0.3924 0.055 Uiso 1 1 calc R U . . .
C6B C 0.1929(6) 0.3452(4) -0.0777(4) 0.0208(17) Uani 1 1 d . U . . .
H6BA H 0.1485 0.3919 -0.0484 0.025 Uiso 1 1 calc R U . . .
C6F C 0.6423(7) 0.4989(5) 0.4178(4) 0.0309(19) Uani 1 1 d . U . . .
H6FA H 0.6081 0.4705 0.3665 0.037 Uiso 1 1 calc R U . . .
C6C C 0.7966(6) 0.0348(4) -0.1982(4) 0.0209(17) Uani 1 1 d . U . . .
H6CA H 0.7454 0.0089 -0.2431 0.025 Uiso 1 1 calc R U . . .
C6A C 0.5255(7) 0.9879(4) 1.3955(4) 0.0289(19) Uani 1 1 d . U . . .
H6AA H 0.4924 1.0386 1.4271 0.035 Uiso 1 1 calc R U . . .
C6 C 0.0522(7) 0.6187(4) 0.2256(4) 0.0291(19) Uani 1 1 d . U . . .
H6A H 0.0016 0.6097 0.1823 0.035 Uiso 1 1 calc R U . . .
C6E C 1.0212(7) 0.2866(5) 0.3032(5) 0.038(2) Uani 1 1 d . U . . .
H6EA H 1.0916 0.2994 0.2832 0.045 Uiso 1 1 calc R U . . .
C6D C 0.6312(7) 0.7276(5) 0.9146(5) 0.042(2) Uani 1 1 d . U . . .
H6DA H 0.6901 0.7542 0.8991 0.051 Uiso 1 1 calc R U . . .
C7C C 0.7478(6) 0.0690(4) -0.1238(4) 0.0176(16) Uani 1 1 d . U . . .
H7CA H 0.6633 0.0666 -0.1180 0.021 Uiso 1 1 calc R U . . .
C7D C 0.6255(7) 0.6450(4) 0.8781(4) 0.0267(18) Uani 1 1 d . U . . .
H7DA H 0.6805 0.6155 0.8379 0.032 Uiso 1 1 calc R U . . .
C7B C 0.3146(6) 0.3457(4) -0.0623(4) 0.0185(17) Uani 1 1 d . U . . .
H7BA H 0.3531 0.3927 -0.0229 0.022 Uiso 1 1 calc R U . . .
C7F C 0.5752(6) 0.5080(4) 0.4822(4) 0.0242(18) Uani 1 1 d . U . . .
H7FA H 0.4960 0.4856 0.4747 0.029 Uiso 1 1 calc R U . . .
C7 C 0.0090(6) 0.6590(4) 0.3010(4) 0.0259(19) Uani 1 1 d . U . . .
H7A H -0.0696 0.6798 0.3093 0.031 Uiso 1 1 calc R U . . .
C7A C 0.6482(6) 0.9804(4) 1.3916(4) 0.0238(18) Uani 1 1 d . U . . .
H7AA H 0.6994 1.0261 1.4190 0.029 Uiso 1 1 calc R U . . .
C7E C 0.9751(6) 0.2099(5) 0.2671(4) 0.0268(18) Uani 1 1 d . U . . .
H7EA H 1.0120 0.1709 0.2214 0.032 Uiso 1 1 calc R U . . .
O8C O 0.8210(4) 0.1314(3) 0.0754(3) 0.0174(11) Uani 1 1 d . U . . .
O8F O 0.5990(4) 0.5485(3) 0.6806(3) 0.0196(12) Uani 1 1 d . U . . .
O8D O 0.5148(4) 0.4781(3) 0.8982(3) 0.0218(12) Uani 1 1 d . U . . .
O8A O 0.8711(4) 0.8396(3) 1.3594(3) 0.0250(12) Uani 1 1 d . U . . .
O8E O 0.8114(4) 0.0715(3) 0.3033(3) 0.0253(12) Uani 1 1 d . U . . .
N9F N 0.7986(5) 0.6209(3) 0.6420(3) 0.0162(13) Uani 1 1 d . U . . .
N9B N 0.3888(5) 0.1391(3) -0.2087(3) 0.0135(13) Uani 1 1 d . U . . .
N9 N 0.2728(5) 0.6498(3) 0.4154(3) 0.0170(13) Uani 1 1 d . U . . .
N9C N 1.0254(5) 0.1491(3) -0.0007(3) 0.0172(13) Uani 1 1 d . U . . .
N9A N 0.6685(5) 0.7638(3) 1.2555(3) 0.0215(14) Uani 1 1 d . U . . .
N9D N 0.3628(5) 0.6121(3) 0.9778(3) 0.0167(13) Uani 1 1 d . U . . .
N9E N 0.7197(5) 0.2301(3) 0.3966(3) 0.0233(14) Uani 1 1 d . U . . .
C10D C 0.3533(6) 0.5786(4) 1.0265(4) 0.0142(15) Uani 1 1 d . U . . .
C10 C 0.2854(6) 0.5985(4) 0.4458(4) 0.0178(16) Uani 1 1 d . U . . .
C10F C 0.8725(6) 0.5906(4) 0.6775(4) 0.0201(17) Uani 1 1 d . U . . .
C10E C 0.7175(6) 0.2084(4) 0.4547(4) 0.0189(16) Uani 1 1 d . U . . .
C10C C 1.0952(6) 0.1175(4) 0.0364(4) 0.0208(16) Uani 1 1 d . U . . .
C10A C 0.6791(6) 0.6979(4) 1.2671(4) 0.0192(16) Uani 1 1 d . U . . .
N11B N 0.5001(5) 0.0301(3) -0.2428(3) 0.0189(14) Uani 1 1 d . U . . .
N11D N 0.2498(5) 0.5430(3) 1.0227(3) 0.0189(14) Uani 1 1 d . U . . .
N11A N 0.7408(5) 0.6402(3) 1.2124(3) 0.0233(15) Uani 1 1 d . U . . .
N11F N 0.9110(5) 0.6416(4) 0.7477(3) 0.0252(15) Uani 1 1 d . U . . .
N11E N 0.6109(6) 0.1864(3) 0.4676(3) 0.0262(15) Uani 1 1 d . U . . .
N11 N 0.3421(5) 0.6286(3) 0.5132(3) 0.0227(14) Uani 1 1 d . U . . .
N11C N 1.1578(5) 0.1688(4) 0.0961(3) 0.0259(15) Uani 1 1 d . U . . .
C12D C 0.1843(6) 0.5519(4) 0.9658(4) 0.0164(16) Uani 1 1 d . U . . .
C12B C 0.5244(6) 0.0629(4) -0.2921(4) 0.0159(16) Uani 1 1 d . U . . .
C12A C 0.7734(6) 0.6700(4) 1.1611(4) 0.0174(16) Uani 1 1 d . U . . .
C12F C 0.8568(6) 0.7130(4) 0.7609(4) 0.0238(18) Uani 1 1 d . U . . .
C12C C 1.1294(6) 0.2419(5) 0.1002(4) 0.0250(17) Uani 1 1 d . U . . .
C12E C 0.5354(7) 0.1936(4) 0.4135(4) 0.0265(18) Uani 1 1 d . U . . .
C12 C 0.3663(6) 0.7076(4) 0.5302(4) 0.0222(17) Uani 1 1 d . U . . .
C13D C 0.0682(6) 0.5271(4) 0.9364(4) 0.0225(17) Uani 1 1 d . U . . .
H13A H 0.0198 0.4970 0.9540 0.027 Uiso 1 1 calc R U . . .
C13B C 0.6013(7) 0.0370(4) -0.3563(4) 0.0272(19) Uani 1 1 d . U . . .
H13B H 0.6487 -0.0088 -0.3712 0.033 Uiso 1 1 calc R U . . .
C13A C 0.8405(6) 0.6368(4) 1.0936(4) 0.0254(18) Uani 1 1 d . U . . .
H13C H 0.8721 0.5851 1.0750 0.030 Uiso 1 1 calc R U . . .
C13 C 0.4213(6) 0.7691(4) 0.5966(4) 0.0288(19) Uani 1 1 d . U . . .
H13D H 0.4480 0.7611 0.6392 0.035 Uiso 1 1 calc R U . . .
C13C C 1.1707(7) 0.3186(5) 0.1533(5) 0.036(2) Uani 1 1 d . U . . .
H13E H 1.2285 0.3273 0.1931 0.043 Uiso 1 1 calc R U . . .
C13E C 0.4125(7) 0.1774(5) 0.4000(5) 0.038(2) Uani 1 1 d . U . . .
H13F H 0.3669 0.1595 0.4305 0.046 Uiso 1 1 calc R U . . .
C13F C 0.8680(7) 0.7895(5) 0.8257(4) 0.032(2) Uani 1 1 d . U . . .
H13G H 0.9184 0.7995 0.8694 0.039 Uiso 1 1 calc R U . . .
C14D C 0.0245(7) 0.5473(4) 0.8809(4) 0.0268(19) Uani 1 1 d . U . . .
H14A H -0.0543 0.5300 0.8596 0.032 Uiso 1 1 calc R U . . .
C14 C 0.4355(7) 0.8427(4) 0.5978(4) 0.032(2) Uani 1 1 d . U . . .
H14B H 0.4740 0.8856 0.6418 0.038 Uiso 1 1 calc R U . . .
C14B C 0.6054(7) 0.0804(4) -0.3965(4) 0.031(2) Uani 1 1 d . U . . .
H14C H 0.6572 0.0640 -0.4401 0.037 Uiso 1 1 calc R U . . .
C14F C 0.8037(7) 0.8487(5) 0.8232(5) 0.035(2) Uani 1 1 d . U . . .
H14D H 0.8106 0.9009 0.8661 0.042 Uiso 1 1 calc R U . . .
C14C C 1.1237(7) 0.3810(5) 0.1452(5) 0.037(2) Uani 1 1 d . U . . .
H14E H 1.1505 0.4338 0.1805 0.045 Uiso 1 1 calc R U . . .
C14A C 0.8606(7) 0.6801(4) 1.0539(5) 0.032(2) Uani 1 1 d . U . . .
H14F H 0.9054 0.6575 1.0070 0.039 Uiso 1 1 calc R U . . .
C14E C 0.3588(8) 0.1881(6) 0.3414(5) 0.056(3) Uani 1 1 d . U . . .
H14G H 0.2748 0.1775 0.3313 0.067 Uiso 1 1 calc R U . . .
C15D C 0.0948(7) 0.5930(4) 0.8558(4) 0.0268(18) Uani 1 1 d . U . . .
H15A H 0.0612 0.6070 0.8187 0.032 Uiso 1 1 calc R U . . .
C15 C 0.3946(6) 0.8547(4) 0.5359(5) 0.0304(19) Uani 1 1 d . U . . .
H15B H 0.4065 0.9058 0.5387 0.037 Uiso 1 1 calc R U . . .
C15F C 0.7282(7) 0.8355(5) 0.7602(5) 0.038(2) Uani 1 1 d . U . . .
H15C H 0.6823 0.8781 0.7622 0.045 Uiso 1 1 calc R U . . .
C15C C 1.0388(7) 0.3701(5) 0.0878(5) 0.036(2) Uani 1 1 d . U . . .
H15D H 1.0078 0.4154 0.0857 0.044 Uiso 1 1 calc R U . . .
C15B C 0.5362(7) 0.1479(4) -0.3760(4) 0.0297(19) Uani 1 1 d . U . . .
H15E H 0.5418 0.1759 -0.4059 0.036 Uiso 1 1 calc R U . . .
C15A C 0.8159(8) 0.7574(5) 1.0816(5) 0.042(2) Uani 1 1 d . U . . .
H15F H 0.8327 0.7868 1.0540 0.050 Uiso 1 1 calc R U . . .
C15E C 0.4261(8) 0.2143(6) 0.2962(5) 0.058(3) Uani 1 1 d . U . . .
H15G H 0.3865 0.2204 0.2557 0.070 Uiso 1 1 calc R U . . .
C16D C 0.2096(6) 0.6180(4) 0.8824(4) 0.0220(17) Uani 1 1 d . U . . .
H16A H 0.2571 0.6485 0.8649 0.026 Uiso 1 1 calc R U . . .
C16C C 0.9981(7) 0.2945(4) 0.0333(4) 0.0285(19) Uani 1 1 d . U . . .
H16B H 0.9412 0.2863 -0.0069 0.034 Uiso 1 1 calc R U . . .
C16F C 0.7188(7) 0.7606(4) 0.6941(4) 0.0273(19) Uani 1 1 d . U . . .
H16C H 0.6695 0.7514 0.6501 0.033 Uiso 1 1 calc R U . . .
C16B C 0.4602(6) 0.1744(4) -0.3134(4) 0.0246(18) Uani 1 1 d . U . . .
H16D H 0.4135 0.2204 -0.2987 0.029 Uiso 1 1 calc R U . . .
C16 C 0.3376(6) 0.7953(4) 0.4709(4) 0.0267(18) Uani 1 1 d . U . . .
H16E H 0.3092 0.8038 0.4289 0.032 Uiso 1 1 calc R U . . .
C16A C 0.7480(7) 0.7909(5) 1.1485(5) 0.037(2) Uani 1 1 d . U . . .
H16F H 0.7141 0.8419 1.1662 0.044 Uiso 1 1 calc R U . . .
C16E C 0.5483(8) 0.2316(5) 0.3086(5) 0.045(2) Uani 1 1 d . U . . .
H16G H 0.5933 0.2503 0.2785 0.054 Uiso 1 1 calc R U . . .
C17F C 0.7859(6) 0.7001(4) 0.6962(4) 0.0208(17) Uani 1 1 d . U . . .
C17D C 0.2530(6) 0.5955(4) 0.9376(4) 0.0144(15) Uani 1 1 d . U . . .
C17B C 0.4555(6) 0.1303(4) -0.2728(4) 0.0176(16) Uani 1 1 d . U . . .
C17 C 0.3240(6) 0.7219(4) 0.4704(4) 0.0173(16) Uani 1 1 d . U . . .
C17C C 1.0461(6) 0.2317(4) 0.0414(4) 0.0220(17) Uani 1 1 d . U . . .
C17A C 0.7311(6) 0.7474(4) 1.1885(4) 0.0229(17) Uani 1 1 d . U . . .
C17E C 0.6016(7) 0.2198(4) 0.3683(4) 0.0283(18) Uani 1 1 d . U . . .
C18B C 0.3653(6) 0.0615(4) -0.1335(4) 0.0223(17) Uani 1 1 d . U . . .
C18E C 0.8255(7) 0.2124(4) 0.5012(4) 0.0275(18) Uani 1 1 d . U . . .
C18D C 0.4489(7) 0.5868(4) 1.0836(4) 0.0245(17) Uani 1 1 d . U . . .
C18 C 0.2426(7) 0.5140(4) 0.4033(5) 0.0291(18) Uani 1 1 d . U . . .
C18A C 0.6261(7) 0.6910(5) 1.3335(5) 0.0287(18) Uani 1 1 d . U . . .
C18F C 0.9109(7) 0.5062(5) 0.6370(5) 0.0298(19) Uani 1 1 d . U . . .
F19B F 0.2776(4) 0.0047(2) -0.1664(2) 0.0341(11) Uani 1 1 d . U . . .
F19C F 1.0952(4) 0.0173(2) 0.0733(3) 0.0383(12) Uani 1 1 d . U . . .
F19D F 0.4296(4) 0.6503(3) 1.1542(2) 0.0421(12) Uani 1 1 d . U . . .
F19E F 0.8517(4) 0.2863(2) 0.5567(2) 0.0399(12) Uani 1 1 d . U . . .
F19 F 0.1314(4) 0.5044(2) 0.3759(3) 0.0404(12) Uani 1 1 d . U . . .
F19F F 0.9614(4) 0.4842(3) 0.6854(3) 0.0443(13) Uani 1 1 d . U . . .
F20F F 0.8197(3) 0.4543(2) 0.5994(2) 0.0286(10) Uani 1 1 d . U . . .
F20C F 1.2029(4) -0.0001(2) -0.0247(3) 0.0410(12) Uani 1 1 d . U . . .
F20B F 0.4433(3) 0.0345(3) -0.0997(3) 0.0367(12) Uani 1 1 d . U . . .
F20 F 0.3117(4) 0.4712(2) 0.3409(3) 0.0450(13) Uani 1 1 d . U . . .
F20D F 0.4499(4) 0.5240(3) 1.0968(3) 0.0552(15) Uani 1 1 d . U . . .
F20E F 0.8084(4) 0.1686(3) 0.5386(3) 0.0634(16) Uani 1 1 d . U . . .
F21B F 0.3121(4) 0.1247(2) -0.0766(2) 0.0282(11) Uani 1 1 d . U . . .
F21C F 1.0112(4) -0.0127(2) -0.0377(2) 0.0314(11) Uani 1 1 d . U . . .
F21D F 0.5578(4) 0.5983(3) 1.0639(2) 0.0404(12) Uani 1 1 d . U . . .
F21F F 0.9913(4) 0.4942(2) 0.5805(3) 0.0418(12) Uani 1 1 d . U . . .
F21 F 0.2493(4) 0.4788(2) 0.4489(3) 0.0447(13) Uani 1 1 d . U . . .
F21E F 0.9249(4) 0.1874(3) 0.4599(2) 0.0475(13) Uani 1 1 d . U . . .
C021 C 1.1001(7) 0.0305(5) 0.0107(5) 0.0288(18) Uani 1 1 d . U . . .
N22C N 0.6691(5) 0.1814(3) 0.0326(3) 0.0161(14) Uani 1 1 d . U . . .
H22A H 0.6368 0.1830 -0.0083 0.019 Uiso 1 1 calc R U . . .
N22D N 0.5424(5) 0.4793(3) 0.7820(3) 0.0164(13) Uani 1 1 d . U . . .
H22B H 0.5536 0.5095 0.7590 0.020 Uiso 1 1 calc R U . . .
N22B N 0.5774(5) 0.3400(3) -0.0769(3) 0.0145(13) Uani 1 1 d . U . . .
H22C H 0.5418 0.3785 -0.0818 0.017 Uiso 1 1 calc R U . . .
N22E N 0.8080(5) 0.0691(3) 0.1853(3) 0.0188(14) Uani 1 1 d . U . . .
H22D H 0.8265 0.0950 0.1589 0.023 Uiso 1 1 calc R U . . .
N22A N 0.9006(5) 0.9484(3) 1.3415(3) 0.0247(15) Uani 1 1 d . U . . .
H22E H 0.8666 0.9872 1.3363 0.030 Uiso 1 1 calc R U . . .
N22 N -0.0256(5) 0.7775(3) 0.4644(3) 0.0255(15) Uani 1 1 d . U . . .
H22F H -0.0409 0.7905 0.4271 0.031 Uiso 1 1 calc R U . . .
N22F N 0.4408(5) 0.5841(3) 0.6288(3) 0.0242(15) Uani 1 1 d . U . . .
H22G H 0.4166 0.5932 0.5902 0.029 Uiso 1 1 calc R U . . .
C23B C 0.7070(6) 0.3476(4) -0.0588(4) 0.0174(16) Uani 1 1 d . U . . .
H23A H 0.7249 0.3134 -0.0335 0.021 Uiso 1 1 calc R U . . .
C23C C 0.6101(6) 0.2224(4) 0.1091(4) 0.0220(17) Uani 1 1 d . U . . .
H23B H 0.6323 0.1952 0.1408 0.026 Uiso 1 1 calc R U . . .
C23D C 0.5366(6) 0.3920(4) 0.7327(4) 0.0186(16) Uani 1 1 d . U . . .
H23C H 0.5566 0.3671 0.7669 0.022 Uiso 1 1 calc R U . . .
C23F C 0.3551(6) 0.5944(4) 0.6911(4) 0.0264(18) Uani 1 1 d . U . . .
H23D H 0.4016 0.5958 0.7362 0.032 Uiso 1 1 calc R U . . .
C23E C 0.7560(6) -0.0117(4) 0.1432(4) 0.0237(17) Uani 1 1 d . U . . .
H23E H 0.7783 -0.0408 0.1731 0.028 Uiso 1 1 calc R U . . .
C23 C -0.0661(7) 0.8301(5) 0.5448(4) 0.0324(19) Uani 1 1 d . U . . .
H23F H -0.0372 0.8077 0.5795 0.039 Uiso 1 1 calc R U . . .
C23A C 1.0330(6) 0.9445(4) 1.3407(5) 0.0292(19) Uani 1 1 d . U . . .
H23G H 1.0576 0.9208 1.3751 0.035 Uiso 1 1 calc R U . . .
C24D C 0.6325(6) 0.3688(4) 0.6709(4) 0.0244(18) Uani 1 1 d . U . . .
H24A H 0.6322 0.3106 0.6394 0.037 Uiso 1 1 calc R U . . .
H24B H 0.7115 0.3877 0.6964 0.037 Uiso 1 1 calc R U . . .
H24C H 0.6159 0.3930 0.6368 0.037 Uiso 1 1 calc R U . . .
C24E C 0.8115(7) -0.0555(4) 0.0616(4) 0.036(2) Uani 1 1 d . U . . .
H24D H 0.7689 -0.1068 0.0311 0.054 Uiso 1 1 calc R U . . .
H24E H 0.8966 -0.0647 0.0671 0.054 Uiso 1 1 calc R U . . .
H24F H 0.8044 -0.0229 0.0346 0.054 Uiso 1 1 calc R U . . .
C24C C 0.4732(6) 0.2128(5) 0.0945(4) 0.034(2) Uani 1 1 d . U . . .
H24G H 0.4320 0.2434 0.1441 0.051 Uiso 1 1 calc R U . . .
H24H H 0.4494 0.1563 0.0725 0.051 Uiso 1 1 calc R U . . .
H24I H 0.4510 0.2325 0.0575 0.051 Uiso 1 1 calc R U . . .
C24B C 0.7409(6) 0.4337(4) -0.0006(4) 0.0276(19) Uani 1 1 d . U . . .
H24J H 0.8280 0.4386 0.0095 0.041 Uiso 1 1 calc R U . . .
H24K H 0.6987 0.4487 0.0486 0.041 Uiso 1 1 calc R U . . .
H24L H 0.7179 0.4690 -0.0224 0.041 Uiso 1 1 calc R U . . .
C24A C 1.0882(7) 1.0282(4) 1.3748(5) 0.040(2) Uani 1 1 d . U . . .
H24M H 1.1759 1.0252 1.3699 0.059 Uiso 1 1 calc R U . . .
H24N H 1.0677 1.0582 1.4303 0.059 Uiso 1 1 calc R U . . .
H24O H 1.0567 1.0554 1.3463 0.059 Uiso 1 1 calc R U . . .
C24 C -0.2024(7) 0.8312(5) 0.5475(5) 0.045(2) Uani 1 1 d . U . . .
H24P H -0.2276 0.8642 0.6016 0.068 Uiso 1 1 calc R U . . .
H24Q H -0.2347 0.7767 0.5284 0.068 Uiso 1 1 calc R U . . .
H24R H -0.2329 0.8534 0.5142 0.068 Uiso 1 1 calc R U . . .
C25B C 0.7753(6) 0.3145(4) -0.1366(4) 0.0160(16) Uani 1 1 d . U . . .
C25C C 0.6574(7) 0.3079(4) 0.1517(4) 0.0237(18) Uani 1 1 d . U . . .
C25D C 0.4093(6) 0.3651(4) 0.7011(4) 0.0187(16) Uani 1 1 d . U . . .
C25E C 0.6199(7) -0.0102(4) 0.1403(4) 0.0256(18) Uani 1 1 d . U . . .
C25 C -0.0049(7) 0.9116(5) 0.5723(4) 0.0295(19) Uani 1 1 d . U . . .
C25A C 1.0760(7) 0.8897(4) 1.2575(5) 0.0317(19) Uani 1 1 d . U . . .
C25F C 0.2919(7) 0.6745(5) 0.7195(5) 0.036(2) Uani 1 1 d . U . . .
C26B C 0.8226(6) 0.3635(4) -0.1655(4) 0.0223(17) Uani 1 1 d . U . . .
H26A H 0.8132 0.4195 -0.1368 0.027 Uiso 1 1 calc R U . . .
C26D C 0.3818(6) 0.3228(4) 0.6210(4) 0.0241(18) Uani 1 1 d . U . . .
H26B H 0.4446 0.3084 0.5840 0.029 Uiso 1 1 calc R U . . .
C26 C -0.0567(7) 0.9699(5) 0.5578(4) 0.034(2) Uani 1 1 d . U . . .
H26C H -0.1340 0.9608 0.5335 0.041 Uiso 1 1 calc R U . . .
C26E C 0.5518(7) -0.0245(5) 0.1927(5) 0.037(2) Uani 1 1 d . U . . .
H26D H 0.5910 -0.0345 0.2310 0.044 Uiso 1 1 calc R U . . .
C26C C 0.5976(8) 0.3713(5) 0.1519(5) 0.046(2) Uani 1 1 d . U . . .
H26E H 0.5205 0.3624 0.1274 0.055 Uiso 1 1 calc R U . . .
C26A C 1.0673(7) 0.9119(5) 1.1992(5) 0.039(2) Uani 1 1 d . U . . .
H26F H 1.0350 0.9621 1.2108 0.047 Uiso 1 1 calc R U . . .
C26F C 0.1924(7) 0.6806(5) 0.6772(5) 0.042(2) Uani 1 1 d . U . . .
H26G H 0.1632 0.6345 0.6321 0.050 Uiso 1 1 calc R U . . .
C27D C 0.2634(7) 0.3018(4) 0.5952(5) 0.0311(19) Uani 1 1 d . U . . .
H27A H 0.2458 0.2741 0.5405 0.037 Uiso 1 1 calc R U . . .
C27B C 0.8836(6) 0.3318(5) -0.2358(4) 0.0261(18) Uani 1 1 d . U . . .
H27B H 0.9163 0.3660 -0.2549 0.031 Uiso 1 1 calc R U . . .
C27C C 0.6487(9) 0.4471(5) 0.1870(5) 0.054(3) Uani 1 1 d . U . . .
H27C H 0.6053 0.4899 0.1876 0.064 Uiso 1 1 calc R U . . .
C27 C 0.0067(9) 1.0424(5) 0.5798(5) 0.050(2) Uani 1 1 d . U . . .
H27D H -0.0284 1.0825 0.5705 0.060 Uiso 1 1 calc R U . . .
C27A C 1.1050(7) 0.8618(5) 1.1231(5) 0.048(2) Uani 1 1 d . U . . .
H27E H 1.0986 0.8776 1.0833 0.057 Uiso 1 1 calc R U . . .
C27E C 0.4285(8) -0.0245(6) 0.1898(6) 0.060(3) Uani 1 1 d . U . . .
H27F H 0.3832 -0.0362 0.2250 0.072 Uiso 1 1 calc R U . . .
C27F C 0.1358(9) 0.7535(6) 0.7004(6) 0.058(3) Uani 1 1 d . U . . .
H27G H 0.0695 0.7579 0.6715 0.070 Uiso 1 1 calc R U . . .
C28B C 0.8965(6) 0.2509(5) -0.2775(5) 0.0276(19) Uani 1 1 d . U . . .
H28A H 0.9382 0.2290 -0.3257 0.033 Uiso 1 1 calc R U . . .
C28D C 0.1707(7) 0.3205(4) 0.6480(5) 0.033(2) Uani 1 1 d . U . . .
H28B H 0.0898 0.3057 0.6301 0.040 Uiso 1 1 calc R U . . .
C28C C 0.7607(9) 0.4615(5) 0.2210(5) 0.044(2) Uani 1 1 d . U . . .
H28C H 0.7966 0.5135 0.2429 0.053 Uiso 1 1 calc R U . . .
C28A C 1.1519(7) 0.7888(5) 1.1069(6) 0.047(2) Uani 1 1 d . U . . .
H28D H 1.1778 0.7543 1.0554 0.057 Uiso 1 1 calc R U . . .
C28 C 0.1194(9) 1.0557(6) 0.6147(5) 0.055(3) Uani 1 1 d . U . . .
H28E H 0.1630 1.1041 0.6281 0.066 Uiso 1 1 calc R U . . .
C28E C 0.3696(8) -0.0076(6) 0.1367(6) 0.067(3) Uani 1 1 d . U . . .
H28F H 0.2843 -0.0064 0.1356 0.080 Uiso 1 1 calc R U . . .
C28F C 0.1811(10) 0.8196(6) 0.7680(6) 0.067(3) Uani 1 1 d . U . . .
H28G H 0.1435 0.8695 0.7854 0.080 Uiso 1 1 calc R U . . .
C29B C 0.8492(6) 0.2013(4) -0.2499(4) 0.0266(18) Uani 1 1 d . U . . .
H29A H 0.8577 0.1452 -0.2792 0.032 Uiso 1 1 calc R U . . .
C29D C 0.1983(7) 0.3610(4) 0.7272(5) 0.031(2) Uani 1 1 d . U . . .
H29B H 0.1353 0.3740 0.7639 0.038 Uiso 1 1 calc R U . . .
C29C C 0.8206(8) 0.4000(5) 0.2231(5) 0.040(2) Uani 1 1 d . U . . .
H29C H 0.8975 0.4096 0.2480 0.048 Uiso 1 1 calc R U . . .
C29 C 0.1677(8) 0.9980(6) 0.6297(5) 0.054(3) Uani 1 1 d . U . . .
H29D H 0.2442 1.0076 0.6550 0.065 Uiso 1 1 calc R U . . .
C29E C 0.4375(8) 0.0078(6) 0.0843(6) 0.060(3) Uani 1 1 d . U . . .
H29E H 0.3981 0.0194 0.0471 0.072 Uiso 1 1 calc R U . . .
C29F C 0.2779(9) 0.8149(5) 0.8097(6) 0.058(3) Uani 1 1 d . U . . .
H29F H 0.3058 0.8606 0.8557 0.070 Uiso 1 1 calc R U . . .
C29A C 1.1611(8) 0.7663(5) 1.1631(6) 0.056(3) Uani 1 1 d . U . . .
H29G H 1.1943 0.7161 1.1508 0.067 Uiso 1 1 calc R U . . .
C30B C 0.7897(6) 0.2327(4) -0.1800(4) 0.0235(18) Uani 1 1 d . U . . .
H30A H 0.7581 0.1981 -0.1611 0.028 Uiso 1 1 calc R U . . .
C30D C 0.3149(6) 0.3830(4) 0.7540(4) 0.0253(18) Uani 1 1 d . U . . .
H30B H 0.3315 0.4104 0.8088 0.030 Uiso 1 1 calc R U . . .
C30C C 0.7690(7) 0.3235(4) 0.1887(4) 0.0305(19) Uani 1 1 d . U . . .
H30C H 0.8111 0.2813 0.1906 0.037 Uiso 1 1 calc R U . . .
C30 C 0.1068(7) 0.9259(5) 0.6086(5) 0.041(2) Uani 1 1 d . U . . .
H30D H 0.1419 0.8866 0.6192 0.050 Uiso 1 1 calc R U . . .
C30A C 1.1226(7) 0.8155(5) 1.2399(5) 0.046(2) Uani 1 1 d . U . . .
H30E H 1.1281 0.7985 1.2790 0.055 Uiso 1 1 calc R U . . .
C30E C 0.5612(7) 0.0063(5) 0.0862(5) 0.043(2) Uani 1 1 d . U . . .
H30F H 0.6066 0.0167 0.0502 0.052 Uiso 1 1 calc R U . . .
C30F C 0.3351(9) 0.7423(5) 0.7842(5) 0.056(3) Uani 1 1 d . U . . .
H30G H 0.4045 0.7395 0.8116 0.067 Uiso 1 1 calc R U . . .
C058 C 0.2680(7) 0.5240(4) 0.6607(5) 0.041(2) Uani 1 1 d . U . . .
H05A H 0.2093 0.5317 0.7012 0.061 Uiso 1 1 calc R U . . .
H05B H 0.3122 0.4752 0.6474 0.061 Uiso 1 1 calc R U . . .
H05C H 0.2261 0.5192 0.6139 0.061 Uiso 1 1 calc R U . . .

loop_
_atom_site_aniso_label
_atom_site_aniso_U_11
_atom_site_aniso_U_22
_atom_site_aniso_U_33
_atom_site_aniso_U_23
_atom_site_aniso_U_13
_atom_site_aniso_U_12
F19A 0.049(7) 0.066(10) 0.043(5) 0.021(6) -0.001(5) -0.035(7)
F20A 0.044(8) 0.045(7) 0.039(6) 0.028(6) 0.012(5) 0.017(5)
F21A 0.034(10) 0.026(4) 0.024(5) 0.008(4) -0.001(5) -0.005(5)
F89A 0.030(8) 0.042(14) 0.032(10) 0.015(10) 0.000(6) -0.013(7)
F90A 0.056(18) 0.026(10) 0.040(13) 0.021(10) 0.007(12) 0.005(10)
F91A 0.024(15) 0.026(9) 0.035(10) 0.010(7) -0.001(9) 0.003(9)
O00H 0.024(3) 0.014(3) 0.019(3) 0.009(2) 0.000(2) 0.005(2)
O1 0.025(3) 0.028(3) 0.023(3) 0.016(3) 0.005(2) 0.009(2)
C1C 0.014(4) 0.012(4) 0.022(4) 0.009(3) -0.001(3) -0.003(3)
C01F 0.014(4) 0.020(4) 0.025(4) 0.014(3) -0.001(3) -0.001(3)
C1B 0.020(4) 0.013(4) 0.008(4) 0.001(3) 0.000(3) 0.001(3)
C1F 0.021(4) 0.016(4) 0.019(4) 0.006(3) -0.002(3) -0.004(3)
C1A 0.029(4) 0.019(4) 0.011(4) 0.004(3) -0.001(3) 0.003(3)
C1 0.013(4) 0.018(4) 0.025(4) 0.007(3) -0.005(3) -0.001(3)
C1D 0.013(4) 0.022(4) 0.021(4) 0.010(3) 0.001(3) 0.001(3)
C1E 0.015(4) 0.023(4) 0.018(4) 0.013(3) 0.002(3) 0.007(3)
C2B 0.012(3) 0.014(4) 0.016(4) 0.009(3) -0.001(3) -0.003(3)
C2C 0.012(3) 0.017(4) 0.019(4) 0.011(3) 0.002(3) 0.004(3)
C2 0.018(4) 0.019(4) 0.016(4) 0.009(3) -0.005(3) 0.000(3)
C2F 0.021(4) 0.014(4) 0.020(4) 0.008(3) -0.003(3) 0.000(3)
C02Q 0.019(4) 0.014(3) 0.020(4) 0.009(3) -0.001(3) -0.003(3)
C2E 0.018(4) 0.021(4) 0.015(4) 0.011(3) -0.006(3) 0.000(3)
C2D 0.023(4) 0.018(4) 0.014(4) 0.005(3) -0.002(3) -0.003(3)
C2A 0.021(4) 0.021(4) 0.018(4) 0.014(3) 0.006(3) 0.004(3)
C3 0.019(4) 0.011(4) 0.017(4) 0.005(3) -0.003(3) -0.002(3)
C3C 0.021(4) 0.013(4) 0.015(4) 0.005(3) 0.000(3) 0.003(3)
C3F 0.025(4) 0.016(4) 0.014(4) 0.005(3) -0.006(3) -0.004(3)
C3A 0.026(4) 0.017(4) 0.021(4) 0.008(3) 0.007(3) 0.006(3)
C3D 0.022(4) 0.024(4) 0.020(4) 0.009(3) -0.004(3) -0.004(3)
C3E 0.031(4) 0.020(4) 0.023(4) 0.014(3) 0.002(3) -0.002(3)
C4B 0.017(4) 0.018(4) 0.022(4) 0.008(3) -0.004(3) -0.003(3)
C4C 0.011(4) 0.031(4) 0.023(4) 0.011(3) 0.001(3) 0.003(3)
C4 0.021(4) 0.019(4) 0.020(4) 0.005(3) 0.001(3) -0.001(3)
C4A 0.020(4) 0.023(4) 0.031(5) 0.008(4) 0.001(3) 0.004(3)
C4F 0.027(4) 0.030(5) 0.023(4) 0.015(4) 0.001(3) -0.001(3)
C4D 0.034(5) 0.022(4) 0.025(5) 0.004(4) 0.005(4) -0.003(4)
C4E 0.055(5) 0.025(4) 0.027(5) 0.009(4) 0.006(4) -0.006(4)
C5B 0.013(4) 0.026(4) 0.039(5) 0.019(4) -0.001(3) -0.001(3)
C5C 0.026(4) 0.026(4) 0.018(4) 0.010(3) 0.000(3) 0.002(3)
C5 0.031(4) 0.027(5) 0.018(4) 0.008(4) 0.004(3) 0.004(4)
C5F 0.034(5) 0.032(5) 0.021(4) 0.012(4) 0.008(3) 0.004(4)
C5A 0.022(4) 0.032(4) 0.046(5) 0.014(4) 0.013(4) 0.008(3)
C5D 0.053(6) 0.021(4) 0.035(5) -0.001(4) 0.013(4) -0.010(4)
C5E 0.066(6) 0.025(5) 0.036(5) 0.006(4) 0.006(5) -0.020(4)
C6B 0.016(4) 0.018(4) 0.029(4) 0.012(3) 0.002(3) 0.000(3)
C6F 0.032(5) 0.038(5) 0.020(4) 0.012(4) -0.001(3) 0.006(4)
C6C 0.027(4) 0.014(4) 0.021(4) 0.007(3) 0.001(3) 0.004(3)
C6A 0.029(4) 0.025(4) 0.031(5) 0.012(4) 0.009(4) 0.009(3)
C6 0.039(5) 0.033(5) 0.015(4) 0.010(4) -0.006(3) 0.006(4)
C6E 0.042(5) 0.041(5) 0.029(5) 0.015(4) 0.005(4) -0.019(4)
C6D 0.045(5) 0.032(5) 0.036(5) 0.005(4) 0.011(4) -0.018(4)
C7C 0.015(4) 0.018(4) 0.020(4) 0.010(3) 0.001(3) 0.001(3)
C7D 0.032(5) 0.024(4) 0.013(4) 0.000(3) 0.002(3) -0.012(3)
C7B 0.019(4) 0.015(4) 0.020(4) 0.006(3) 0.000(3) -0.002(3)
C7F 0.020(4) 0.027(4) 0.023(4) 0.010(3) 0.000(3) 0.003(3)
C7 0.022(4) 0.035(5) 0.017(4) 0.008(4) -0.005(3) 0.006(4)
C7A 0.028(4) 0.021(4) 0.025(4) 0.013(4) 0.005(3) 0.001(3)
C7E 0.025(4) 0.037(4) 0.020(4) 0.015(4) -0.002(3) -0.007(3)
O8C 0.018(3) 0.023(3) 0.014(3) 0.011(2) 0.001(2) 0.002(2)
O8F 0.021(3) 0.025(3) 0.017(3) 0.013(2) 0.001(2) 0.003(2)
O8D 0.029(3) 0.020(3) 0.020(3) 0.012(2) 0.004(2) 0.005(2)
O8A 0.029(3) 0.022(3) 0.023(3) 0.010(2) -0.004(2) 0.006(2)
O8E 0.037(3) 0.020(3) 0.018(3) 0.008(2) 0.002(2) 0.002(2)
N9F 0.014(3) 0.019(3) 0.013(3) 0.007(3) -0.001(2) -0.004(3)
N9B 0.015(3) 0.010(3) 0.013(3) 0.004(2) -0.003(2) -0.003(2)
N9 0.016(3) 0.018(3) 0.014(3) 0.004(3) -0.003(2) 0.000(3)
N9C 0.010(3) 0.022(3) 0.018(3) 0.008(3) 0.002(2) 0.001(2)
N9A 0.021(3) 0.016(3) 0.023(3) 0.006(3) 0.005(3) 0.002(3)
N9D 0.018(3) 0.012(3) 0.014(3) 0.002(3) 0.001(2) 0.000(2)
N9E 0.034(3) 0.013(3) 0.019(3) 0.004(3) 0.002(3) 0.002(3)
C10D 0.016(4) 0.015(4) 0.008(4) 0.003(3) 0.001(3) 0.005(3)
C10 0.020(4) 0.017(3) 0.018(4) 0.009(3) -0.002(3) -0.001(3)
C10F 0.015(4) 0.022(4) 0.022(4) 0.009(3) -0.001(3) -0.003(3)
C10E 0.024(4) 0.016(4) 0.015(4) 0.006(3) 0.007(3) 0.005(3)
C10C 0.009(4) 0.034(4) 0.025(4) 0.018(3) 0.004(3) 0.000(3)
C10A 0.012(4) 0.017(4) 0.026(4) 0.007(3) -0.009(3) -0.007(3)
N11B 0.021(3) 0.012(3) 0.022(3) 0.006(3) -0.003(3) -0.005(3)
N11D 0.019(3) 0.019(3) 0.015(3) 0.004(3) 0.003(3) 0.006(3)
N11A 0.022(4) 0.014(3) 0.027(4) 0.005(3) -0.003(3) 0.001(3)
N11F 0.023(4) 0.028(3) 0.023(4) 0.011(3) -0.004(3) -0.002(3)
N11E 0.034(4) 0.027(4) 0.015(3) 0.007(3) 0.006(3) 0.003(3)
N11 0.018(3) 0.024(3) 0.023(3) 0.009(3) -0.006(3) 0.000(3)
N11C 0.020(4) 0.037(4) 0.023(4) 0.016(3) -0.001(3) -0.005(3)
C12D 0.016(4) 0.011(4) 0.017(4) 0.003(3) 0.002(3) 0.003(3)
C12B 0.016(4) 0.012(4) 0.014(4) 0.002(3) -0.001(3) -0.007(3)
C12A 0.011(4) 0.017(4) 0.020(4) 0.006(3) -0.008(3) -0.007(3)
C12F 0.020(4) 0.028(4) 0.022(4) 0.011(3) -0.002(3) -0.008(3)
C12C 0.021(4) 0.034(4) 0.019(4) 0.012(3) 0.003(3) -0.008(3)
C12E 0.028(4) 0.029(5) 0.023(4) 0.011(4) 0.006(3) 0.006(3)
C12 0.013(4) 0.023(4) 0.021(4) 0.003(3) -0.006(3) 0.002(3)
C13D 0.020(4) 0.022(4) 0.024(4) 0.009(4) 0.002(3) 0.001(3)
C13B 0.032(5) 0.022(4) 0.021(4) 0.006(4) 0.007(4) 0.000(4)
C13A 0.021(4) 0.025(4) 0.022(4) 0.004(3) -0.003(3) 0.001(3)
C13 0.023(4) 0.031(4) 0.021(4) 0.003(3) -0.007(3) 0.002(3)
C13C 0.037(5) 0.035(4) 0.025(5) 0.006(4) -0.003(4) -0.012(4)
C13E 0.035(5) 0.048(6) 0.033(5) 0.019(4) 0.011(4) 0.006(4)
C13F 0.034(5) 0.034(4) 0.024(4) 0.010(4) -0.006(4) -0.011(4)
C14D 0.027(4) 0.025(4) 0.023(4) 0.006(4) -0.004(3) 0.005(4)
C14 0.026(5) 0.024(4) 0.027(5) -0.004(4) -0.007(4) 0.001(4)
C14B 0.038(5) 0.031(5) 0.020(4) 0.008(4) 0.005(4) -0.007(4)
C14F 0.048(5) 0.023(4) 0.029(5) 0.008(4) 0.001(4) -0.008(4)
C14C 0.047(5) 0.031(5) 0.027(5) 0.007(4) 0.003(4) -0.009(4)
C14A 0.037(5) 0.028(4) 0.029(5) 0.010(4) 0.007(4) 0.002(4)
C14E 0.027(5) 0.092(8) 0.055(6) 0.039(6) 0.009(4) 0.009(5)
C15D 0.028(4) 0.027(5) 0.024(5) 0.012(4) -0.011(3) 0.001(3)
C15 0.024(5) 0.021(4) 0.038(5) 0.006(4) -0.003(4) -0.003(3)
C15F 0.053(6) 0.023(4) 0.038(5) 0.015(4) 0.000(4) -0.001(4)
C15C 0.043(5) 0.025(4) 0.037(5) 0.010(4) -0.002(4) -0.003(4)
C15B 0.039(5) 0.029(4) 0.022(4) 0.013(4) 0.004(4) -0.001(4)
C15A 0.059(6) 0.034(5) 0.036(5) 0.018(4) 0.015(4) 0.011(4)
C15E 0.044(5) 0.098(8) 0.056(6) 0.054(6) 0.003(5) 0.015(5)
C16D 0.029(4) 0.019(4) 0.018(4) 0.008(3) 0.004(3) 0.008(3)
C16C 0.030(5) 0.033(4) 0.025(4) 0.017(4) 0.003(4) -0.005(4)
C16F 0.033(5) 0.025(4) 0.024(4) 0.011(3) -0.004(4) -0.005(4)
C16B 0.029(5) 0.024(4) 0.021(4) 0.011(4) 0.004(3) 0.001(4)
C16 0.030(5) 0.023(4) 0.026(4) 0.011(3) -0.001(4) 0.001(3)
C16A 0.051(6) 0.022(4) 0.036(5) 0.012(4) 0.020(4) 0.015(4)
C16E 0.042(5) 0.068(6) 0.038(5) 0.036(5) 0.009(4) 0.012(5)
C17F 0.021(4) 0.022(4) 0.019(4) 0.010(3) -0.003(3) -0.008(3)
C17D 0.014(4) 0.012(4) 0.011(4) 0.000(3) 0.000(3) 0.003(3)
C17B 0.020(4) 0.018(4) 0.010(4) 0.002(3) -0.002(3) -0.008(3)
C17 0.011(4) 0.017(3) 0.016(4) 0.001(3) 0.000(3) 0.000(3)
C17C 0.022(4) 0.027(4) 0.016(4) 0.009(3) 0.005(3) -0.001(3)
C17A 0.022(4) 0.019(4) 0.023(4) 0.005(3) 0.002(3) -0.002(3)
C17E 0.034(4) 0.031(5) 0.020(4) 0.011(4) 0.003(3) 0.004(4)
C18B 0.016(4) 0.025(4) 0.029(4) 0.015(3) 0.003(3) -0.004(3)
C18E 0.037(4) 0.025(4) 0.020(4) 0.010(4) -0.001(3) -0.003(3)
C18D 0.023(4) 0.027(4) 0.018(4) 0.007(3) -0.004(3) -0.002(3)
C18 0.035(5) 0.025(4) 0.029(4) 0.014(4) -0.010(4) -0.003(3)
C18A 0.031(4) 0.021(4) 0.034(4) 0.013(3) 0.003(3) -0.003(3)
C18F 0.024(4) 0.032(4) 0.032(5) 0.014(4) -0.005(3) 0.003(3)
F19B 0.029(3) 0.028(3) 0.042(3) 0.014(2) 0.008(2) -0.011(2)
F19C 0.048(3) 0.038(3) 0.039(3) 0.026(2) -0.009(2) -0.008(2)
F19D 0.041(3) 0.050(3) 0.016(3) -0.001(2) -0.007(2) 0.011(2)
F19E 0.039(3) 0.030(3) 0.029(3) -0.004(2) -0.001(2) -0.001(2)
F19 0.038(3) 0.031(3) 0.056(3) 0.024(2) -0.027(2) -0.014(2)
F19F 0.056(3) 0.037(3) 0.037(3) 0.015(2) -0.019(2) 0.012(2)
F20F 0.025(2) 0.022(2) 0.034(3) 0.010(2) -0.003(2) 0.001(2)
F20C 0.024(3) 0.040(3) 0.059(3) 0.022(3) 0.009(2) 0.011(2)
F20B 0.025(3) 0.059(3) 0.046(3) 0.041(3) 0.008(2) 0.011(2)
F20 0.060(3) 0.022(3) 0.039(3) 0.003(2) 0.003(3) 0.001(2)
F20D 0.063(3) 0.044(3) 0.073(4) 0.041(3) -0.046(3) -0.017(3)
F20E 0.072(4) 0.077(4) 0.073(4) 0.063(3) -0.037(3) -0.033(3)
F21B 0.038(3) 0.026(2) 0.022(2) 0.012(2) 0.014(2) 0.005(2)
F21C 0.029(3) 0.027(3) 0.038(3) 0.016(2) -0.008(2) -0.001(2)
F21D 0.020(3) 0.070(3) 0.023(3) 0.015(2) -0.005(2) -0.005(2)
F21F 0.031(3) 0.042(3) 0.048(3) 0.016(3) 0.011(2) 0.010(2)
F21 0.064(3) 0.034(3) 0.048(3) 0.031(3) -0.019(3) -0.010(2)
F21E 0.042(3) 0.063(3) 0.022(3) 0.005(2) 0.005(2) 0.024(3)
C021 0.013(4) 0.041(4) 0.039(5) 0.024(4) -0.001(3) 0.002(3)
N22C 0.019(3) 0.018(3) 0.008(3) 0.003(3) -0.002(2) 0.004(3)
N22D 0.019(3) 0.016(3) 0.016(3) 0.009(3) 0.003(3) 0.002(3)
N22B 0.011(3) 0.013(3) 0.020(4) 0.008(3) -0.001(2) 0.001(2)
N22E 0.024(4) 0.016(3) 0.021(3) 0.012(3) 0.000(3) -0.003(3)
N22A 0.026(3) 0.016(3) 0.033(4) 0.012(3) 0.006(3) 0.011(3)
N22 0.033(4) 0.031(4) 0.011(3) 0.008(3) 0.000(3) 0.014(3)
N22F 0.024(3) 0.034(4) 0.020(4) 0.016(3) 0.001(3) 0.003(3)
C23B 0.013(4) 0.018(4) 0.020(4) 0.008(3) -0.004(3) -0.002(3)
C23C 0.025(4) 0.029(4) 0.011(4) 0.008(3) 0.006(3) 0.011(3)
C23D 0.020(4) 0.019(4) 0.017(4) 0.009(3) 0.001(3) 0.005(3)
C23F 0.019(4) 0.044(5) 0.028(4) 0.027(4) 0.003(3) 0.004(3)
C23E 0.028(4) 0.017(4) 0.025(4) 0.009(3) -0.006(3) -0.005(3)
C23 0.040(5) 0.035(4) 0.018(4) 0.009(4) 0.007(4) 0.013(4)
C23A 0.024(4) 0.026(4) 0.042(5) 0.019(4) 0.006(3) 0.010(3)
C24D 0.024(4) 0.024(4) 0.023(4) 0.009(4) 0.000(3) 0.005(3)
C24E 0.054(6) 0.025(5) 0.026(5) 0.008(4) 0.006(4) -0.003(4)
C24C 0.028(4) 0.048(5) 0.022(5) 0.014(4) 0.004(4) 0.007(4)
C24B 0.022(4) 0.020(4) 0.026(5) -0.001(3) -0.005(3) -0.004(3)
C24A 0.024(5) 0.031(5) 0.051(6) 0.008(4) 0.006(4) 0.001(4)
C24 0.043(5) 0.041(6) 0.040(6) 0.009(5) 0.018(4) 0.004(4)
C25B 0.006(4) 0.018(4) 0.025(4) 0.011(3) -0.002(3) -0.004(3)
C25C 0.037(4) 0.023(4) 0.010(4) 0.006(3) 0.004(3) 0.011(3)
C25D 0.024(4) 0.013(4) 0.023(4) 0.011(3) 0.004(3) 0.004(3)
C25E 0.034(4) 0.017(4) 0.026(4) 0.010(4) -0.009(3) -0.007(3)
C25 0.030(4) 0.033(4) 0.015(4) 0.001(4) 0.007(3) 0.013(3)
C25A 0.029(5) 0.018(4) 0.047(5) 0.014(4) 0.012(4) 0.005(3)
C25F 0.044(5) 0.030(4) 0.036(5) 0.018(4) 0.007(4) -0.007(4)
C26B 0.014(4) 0.024(4) 0.034(4) 0.017(4) -0.003(3) -0.001(3)
C26D 0.024(4) 0.024(4) 0.019(4) 0.005(3) 0.007(3) 0.003(3)
C26 0.042(5) 0.033(4) 0.014(4) -0.001(4) 0.006(4) 0.011(4)
C26E 0.030(4) 0.043(5) 0.050(6) 0.033(5) 0.003(4) 0.009(4)
C26C 0.063(6) 0.031(5) 0.032(5) 0.005(4) -0.006(4) 0.021(4)
C26A 0.038(5) 0.028(5) 0.050(5) 0.016(4) 0.013(4) 0.008(4)
C26F 0.033(5) 0.041(5) 0.058(6) 0.029(5) 0.004(4) 0.003(4)
C27D 0.033(4) 0.022(5) 0.025(4) 0.000(4) -0.004(3) 0.001(4)
C27B 0.012(4) 0.040(4) 0.038(5) 0.028(4) 0.002(3) 0.003(4)
C27C 0.099(7) 0.029(5) 0.026(5) 0.007(4) -0.009(5) 0.021(5)
C27 0.073(6) 0.030(5) 0.027(5) -0.005(4) 0.016(5) 0.001(4)
C27A 0.047(6) 0.040(5) 0.053(6) 0.018(4) 0.026(5) 0.011(5)
C27E 0.035(5) 0.093(8) 0.084(7) 0.068(7) 0.005(5) 0.010(5)
C27F 0.056(6) 0.046(5) 0.086(7) 0.042(5) 0.011(5) 0.010(5)
C28B 0.019(4) 0.038(4) 0.027(5) 0.016(4) 0.005(4) 0.008(4)
C28D 0.020(4) 0.035(5) 0.035(5) 0.008(4) -0.002(4) -0.002(4)
C28C 0.084(7) 0.031(5) 0.018(5) 0.011(4) 0.010(4) 0.006(4)
C28A 0.037(6) 0.034(5) 0.068(6) 0.020(5) 0.032(5) 0.008(4)
C28 0.063(6) 0.037(5) 0.036(6) -0.009(5) 0.013(5) -0.007(5)
C28E 0.036(6) 0.096(8) 0.099(8) 0.070(7) -0.015(5) -0.009(5)
C28F 0.076(7) 0.047(6) 0.071(7) 0.022(5) 0.026(5) 0.007(5)
C29B 0.021(4) 0.021(4) 0.029(4) 0.005(4) -0.001(3) -0.005(3)
C29D 0.026(4) 0.028(5) 0.033(5) 0.009(4) 0.008(4) 0.001(4)
C29C 0.045(5) 0.029(5) 0.035(5) 0.006(4) 0.003(4) 0.000(4)
C29 0.037(6) 0.049(5) 0.042(6) -0.008(5) 0.007(4) 0.003(4)
C29E 0.045(5) 0.079(8) 0.077(7) 0.056(7) -0.029(5) -0.022(5)
C29F 0.084(7) 0.033(5) 0.054(6) 0.016(5) 0.022(5) 0.016(5)
C29A 0.062(7) 0.030(5) 0.068(6) 0.017(5) 0.030(5) 0.023(5)
C30B 0.025(4) 0.021(4) 0.025(4) 0.012(3) -0.001(3) -0.003(3)
C30D 0.029(4) 0.019(4) 0.020(4) 0.003(3) 0.003(3) -0.002(3)
C30C 0.037(5) 0.022(4) 0.026(5) 0.006(4) 0.005(4) 0.006(4)
C30 0.032(5) 0.044(5) 0.031(5) 0.002(4) 0.007(4) 0.013(4)
C30A 0.043(6) 0.029(5) 0.069(6) 0.024(4) 0.022(5) 0.014(4)
C30E 0.037(5) 0.054(6) 0.053(6) 0.038(5) -0.018(4) -0.015(4)
C30F 0.081(7) 0.048(5) 0.042(6) 0.024(4) 0.007(5) -0.007(5)
C058 0.038(5) 0.029(5) 0.053(6) 0.018(4) 0.018(4) -0.001(4)

loop_
_atom_type_symbol
_atom_type_description
_atom_type_scat_dispersion_real
_atom_type_scat_dispersion_imag
_atom_type_scat_source
C C 0.0033 0.0016 'International Tables Vol C Tables 4.2.6.8 and 6.1.1.4'
H H 0.0000 0.0000 'International Tables Vol C Tables 4.2.6.8 and 6.1.1.4'
F F 0.0171 0.0103 'International Tables Vol C Tables 4.2.6.8 and 6.1.1.4'
N N 0.0061 0.0033 'International Tables Vol C Tables 4.2.6.8 and 6.1.1.4'
O O 0.0106 0.0060 'International Tables Vol C Tables 4.2.6.8 and 6.1.1.4'

loop_
_geom_angle_atom_site_label_1
_geom_angle_atom_site_label_2
_geom_angle_atom_site_label_3
_geom_angle
F89A F19A C18A 89(3)
F89A F19A F90A 138(3)
C18A F19A F90A 51.1(10)
F90A F20A C18A 65(2)
F90A F20A F91A 83(3)
C18A F20A F91A 32.8(13)
F91A F21A C18A 72(7)
F19A F89A C18A 62(2)
F20A F90A C18A 84(3)
F20A F90A F19A 136(3)
C18A F90A F19A 53.1(11)
F21A F91A C18A 89(7)
F21A F91A F20A 63(8)
C18A F91A F20A 35.7(15)
O8C C1C N22C 125.4(6)
O8C C1C C2C 120.6(6)
N22C C1C C2C 114.0(6)
N11B C01F N9B 114.4(6)
N11B C01F C18B 121.3(6)
N9B C01F C18B 123.9(6)
O00H C1B N22B 124.1(6)
O00H C1B C2B 120.7(6)
N22B C1B C2B 115.2(6)
O8F C1F N22F 124.9(6)
O8F C1F C2F 121.6(6)
N22F C1F C2F 113.5(6)
O8A C1A N22A 123.7(7)
O8A C1A C2A 120.3(7)
N22A C1A C2A 116.0(6)
O1 C1 N22 124.1(7)
O1 C1 C2 121.5(6)
N22 C1 C2 114.5(6)
O8D C1D N22D 123.6(6)
O8D C1D C2D 122.0(6)
N22D C1D C2D 114.5(6)
O8E C1E N22E 123.4(7)
O8E C1E C2E 121.3(6)
N22E C1E C2E 115.3(6)
C7B C2B C02Q 118.1(6)
C7B C2B C1B 120.7(6)
C02Q C2B C1B 121.1(6)
C3C C2C C7C 118.8(6)
C3C C2C C1C 120.2(6)
C7C C2C C1C 121.0(6)
C7 C2 C3 118.2(6)
C7 C2 C1 121.4(6)
C3 C2 C1 120.4(6)
C3F C2F C7F 117.6(6)
C3F C2F C1F 120.9(6)
C7F C2F C1F 121.4(7)
C4B C02Q C2B 121.8(6)
C4B C02Q N9B 119.0(6)
C2B C02Q N9B 119.1(6)
C3E C2E C7E 116.4(7)
C3E C2E C1E 121.9(6)
C7E C2E C1E 121.7(6)
C7D C2D C3D 118.7(6)
C7D C2D C1D 121.7(6)
C3D C2D C1D 119.6(6)
C3A C2A C7A 117.7(6)
C3A C2A C1A 121.9(6)
C7A C2A C1A 120.3(7)
C4 C3 C2 121.4(6)
C4 C3 N9 119.2(6)
C2 C3 N9 119.4(6)
C2C C3C C4C 121.6(7)
C2C C3C N9C 120.4(6)
C4C C3C N9C 118.1(6)
C4F C3F C2F 122.3(7)
C4F C3F N9F 117.7(6)
C2F C3F N9F 119.9(6)
C4A C3A C2A 122.5(6)
C4A C3A N9A 118.6(7)
C2A C3A N9A 118.7(6)
C4D C3D C2D 120.4(7)
C4D C3D N9D 118.1(6)
C2D C3D N9D 120.9(6)
C4E C3E C2E 123.3(7)
C4E C3E N9E 118.4(6)
C2E C3E N9E 118.4(6)
C02Q C4B C5B 119.8(7)
C02Q C4B H4BA 120.1
C5B C4B H4BA 120.1
C3C C4C C5C 119.4(7)
C3C C4C H4CA 120.3
C5C C4C H4CA 120.3
C5 C4 C3 119.7(7)
C5 C4 H4A 120.2
C3 C4 H4A 120.2
C3A C4A C5A 119.2(7)
C3A C4A H4AA 120.4
C5A C4A H4AA 120.4
C5F C4F C3F 118.6(7)
C5F C4F H4FA 120.7
C3F C4F H4FA 120.7
C5D C4D C3D 120.5(7)
C5D C4D H4DA 119.7
C3D C4D H4DA 119.7
C3E C4E C5E 119.2(7)
C3E C4E H4EA 120.4
C5E C4E H4EA 120.4
C6B C5B C4B 119.0(7)
C6B C5B H5BA 120.5
C4B C5B H5BA 120.5
C4C C5C C6C 119.9(7)
C4C C5C H5CA 120.1
C6C C5C H5CA 120.1
C4 C5 C6 119.8(7)
C4 C5 H5A 120.1
C6 C5 H5A 120.1
C6F C5F C4F 120.6(7)
C6F C5F H5FA 119.7
C4F C5F H5FA 119.7
C6A C5A C4A 119.4(7)
C6A C5A H5AA 120.3
C4A C5A H5AA 120.3
C4D C5D C6D 119.0(8)
C4D C5D H5DA 120.5
C6D C5D H5DA 120.5
C4E C5E C6E 119.2(8)
C4E C5E H5EA 120.4
C6E C5E H5EA 120.4
C5B C6B C7B 121.2(7)
C5B C6B H6BA 119.4
C7B C6B H6BA 119.4
C5F C6F C7F 120.7(8)
C5F C6F H6FA 119.7
C7F C6F H6FA 119.7
C7C C6C C5C 120.1(7)
C7C C6C H6CA 119.9
C5C C6C H6CA 119.9
C7A C6A C5A 121.0(7)
C7A C6A H6AA 119.5
C5A C6A H6AA 119.5
C5 C6 C7 120.5(7)
C5 C6 H6A 119.7
C7 C6 H6A 119.7
C7E C6E C5E 121.2(7)
C7E C6E H6EA 119.4
C5E C6E H6EA 119.4
C5D C6D C7D 121.0(8)
C5D C6D H6DA 119.5
C7D C6D H6DA 119.5
C6C C7C C2C 120.2(6)
C6C C7C H7CA 119.9
C2C C7C H7CA 119.9
C2D C7D C6D 120.4(7)
C2D C7D H7DA 119.8
C6D C7D H7DA 119.8
C6B C7B C2B 120.1(7)
C6B C7B H7BA 120.0
C2B C7B H7BA 120.0
C6F C7F C2F 120.1(7)
C6F C7F H7FA 119.9
C2F C7F H7FA 119.9
C6 C7 C2 120.3(7)
C6 C7 H7A 119.9
C2 C7 H7A 119.9
C6A C7A C2A 120.0(7)
C6A C7A H7AA 120.0
C2A C7A H7AA 120.0
C6E C7E C2E 120.7(7)
C6E C7E H7EA 119.6
C2E C7E H7EA 119.6
C10F N9F C17F 105.1(6)
C10F N9F C3F 128.8(6)
C17F N9F C3F 126.0(5)
C01F N9B C17B 105.8(5)
C01F N9B C02Q 130.2(5)
C17B N9B C02Q 122.7(5)
C10 N9 C17 105.9(6)
C10 N9 C3 127.4(6)
C17 N9 C3 125.0(5)
C10C N9C C17C 105.1(6)
C10C N9C C3C 129.9(6)
C17C N9C C3C 124.9(5)
C10A N9A C17A 105.9(5)
C10A N9A C3A 129.8(6)
C17A N9A C3A 123.7(6)
C10D N9D C17D 105.3(6)
C10D N9D C3D 132.0(6)
C17D N9D C3D 122.3(6)
C10E N9E C17E 105.4(6)
C10E N9E C3E 128.2(6)
C17E N9E C3E 126.0(6)
N11D C10D N9D 114.8(6)
N11D C10D C18D 122.2(6)
N9D C10D C18D 122.8(7)
N11 C10 N9 114.6(6)
N11 C10 C18 123.1(6)
N9 C10 C18 122.2(6)
N11F C10F N9F 115.3(6)
N11F C10F C18F 122.8(7)
N9F C10F C18F 121.8(6)
N11E C10E N9E 114.5(6)
N11E C10E C18E 122.9(6)
N9E C10E C18E 122.5(7)
N11C C10C N9C 115.4(6)
N11C C10C C021 121.4(7)
N9C C10C C021 123.1(7)
N11A C10A N9A 113.9(6)
N11A C10A C18A 122.5(6)
N9A C10A C18A 123.7(6)
C01F N11B C12B 103.8(5)
C10D N11D C12D 104.4(5)
C10A N11A C12A 104.2(6)
C10F N11F C12F 103.5(6)
C10E N11E C12E 104.3(6)
C10 N11 C12 103.6(6)
C10C N11C C12C 103.7(6)
C13D C12D N11D 131.3(7)
C13D C12D C17D 118.8(6)
N11D C12D C17D 109.8(6)
N11B C12B C17B 110.9(6)
N11B C12B C13B 129.8(6)
C17B C12B C13B 119.2(6)
C13A C12A N11A 130.7(6)
C13A C12A C17A 119.4(7)
N11A C12A C17A 109.9(6)
C17F C12F N11F 109.7(6)
C17F C12F C13F 120.5(7)
N11F C12F C13F 129.8(7)
N11C C12C C13C 129.3(7)
N11C C12C C17C 111.0(7)
C13C C12C C17C 119.7(7)
C13E C12E N11E 129.6(7)
C13E C12E C17E 120.5(7)
N11E C12E C17E 109.9(7)
C17 C12 C13 120.1(7)
C17 C12 N11 110.7(6)
C13 C12 N11 129.2(7)
C14D C13D C12D 118.6(7)
C14D C13D H13A 120.7
C12D C13D H13A 120.7
C14B C13B C12B 117.4(7)
C14B C13B H13B 121.3
C12B C13B H13B 121.3
C14A C13A C12A 118.8(7)
C14A C13A H13C 120.6
C12A C13A H13C 120.6
C14 C13 C12 117.2(7)
C14 C13 H13D 121.4
C12 C13 H13D 121.4
C14C C13C C12C 116.9(8)
C14C C13C H13E 121.5
C12C C13C H13E 121.5
C14E C13E C12E 118.2(8)
C14E C13E H13F 120.9
C12E C13E H13F 120.9
C14F C13F C12F 117.4(7)
C14F C13F H13G 121.3
C12F C13F H13G 121.3
C13D C14D C15D 120.9(7)
C13D C14D H14A 119.6
C15D C14D H14A 119.6
C13 C14 C15 121.4(7)
C13 C14 H14B 119.3
C15 C14 H14B 119.3
C13B C14B C15B 122.5(7)
C13B C14B H14C 118.8
C15B C14B H14C 118.8
C13F C14F C15F 122.5(8)
C13F C14F H14D 118.8
C15F C14F H14D 118.8
C13C C14C C15C 122.7(8)
C13C C14C H14E 118.6
C15C C14C H14E 118.6
C13A C14A C15A 121.1(7)
C13A C14A H14F 119.5
C15A C14A H14F 119.5
C13E C14E C15E 120.8(9)
C13E C14E H14G 119.6
C15E C14E H14G 119.6
C16D C15D C14D 122.6(7)
C16D C15D H15A 118.7
C14D C15D H15A 118.7
C16 C15 C14 122.2(7)
C16 C15 H15B 118.9
C14 C15 H15B 118.9
C14F C15F C16F 121.2(7)
C14F C15F H15C 119.4
C16F C15F H15C 119.4
C14C C15C C16C 121.5(8)
C14C C15C H15D 119.2
C16C C15C H15D 119.2
C16B C15B C14B 121.1(7)
C16B C15B H15E 119.4
C14B C15B H15E 119.4
C16A C15A C14A 120.7(7)
C16A C15A H15F 119.7
C14A C15A H15F 119.7
C16E C15E C14E 122.4(9)
C16E C15E H15G 118.8
C14E C15E H15G 118.8
C15D C16D C17D 115.6(7)
C15D C16D H16A 122.2
C17D C16D H16A 122.2
C15C C16C C17C 115.5(7)
C15C C16C H16B 122.2
C17C C16C H16B 122.2
C15F C16F C17F 116.3(7)
C15F C16F H16C 121.8
C17F C16F H16C 121.8
C15B C16B C17B 116.4(7)
C15B C16B H16D 121.8
C17B C16B H16D 121.8
C15 C16 C17 115.8(7)
C15 C16 H16E 122.1
C17 C16 H16E 122.1
C17A C16A C15A 117.4(7)
C17A C16A H16F 121.3
C15A C16A H16F 121.3
C15E C16E C17E 115.9(8)
C15E C16E H16G 122.1
C17E C16E H16G 122.1
N9F C17F C12F 106.3(6)
N9F C17F C16F 131.6(7)
C12F C17F C16F 122.1(7)
N9D C17D C12D 105.7(6)
N9D C17D C16D 130.7(6)
C12D C17D C16D 123.5(6)
C16B C17B N9B 131.6(6)
C16B C17B C12B 123.3(6)
N9B C17B C12B 105.1(6)
C12 C17 N9 105.2(6)
C12 C17 C16 123.2(7)
N9 C17 C16 131.6(7)
C16C C17C C12C 123.6(7)
C16C C17C N9C 131.7(7)
C12C C17C N9C 104.7(6)
C16A C17A N9A 131.2(6)
C16A C17A C12A 122.6(7)
N9A C17A C12A 106.1(6)
N9E C17E C12E 105.8(7)
N9E C17E C16E 132.0(7)
C12E C17E C16E 122.2(8)
F20B C18B F21B 107.7(6)
F20B C18B F19B 106.6(5)
F21B C18B F19B 105.6(5)
F20B C18B C01F 112.3(6)
F21B C18B C01F 113.5(6)
F19B C18B C01F 110.6(6)
F21E C18E F19E 105.5(6)
F21E C18E F20E 107.3(6)
F19E C18E F20E 105.9(6)
F21E C18E C10E 114.6(6)
F19E C18E C10E 112.4(6)
F20E C18E C10E 110.5(6)
F21D C18D F20D 108.4(6)
F21D C18D F19D 105.6(6)
F20D C18D F19D 105.5(6)
F21D C18D C10D 114.4(6)
F20D C18D C10D 111.7(6)
F19D C18D C10D 110.8(6)
F19 C18 F21 107.8(6)
F19 C18 F20 106.1(6)
F21 C18 F20 105.9(6)
F19 C18 C10 114.1(6)
F21 C18 C10 111.1(6)
F20 C18 C10 111.3(6)
F90A C18A F91A 123(3)
F90A C18A F19A 75.9(15)
F91A C18A F19A 100(3)
F90A C18A F21A 116(2)
F91A C18A F21A 19(2)
F19A C18A F21A 116.5(17)
F90A C18A F20A 30.9(16)
F91A C18A F20A 111(3)
F19A C18A F20A 106.4(8)
F21A C18A F20A 97.0(15)
F90A C18A F89A 103.7(16)
F91A C18A F89A 79(3)
F19A C18A F89A 28.9(9)
F21A C18A F89A 97(2)
F20A C18A F89A 132.8(12)
F90A C18A C10A 117.6(15)
F91A C18A C10A 116(3)
F19A C18A C10A 113.1(9)
F21A C18A C10A 113.2(11)
F20A C18A C10A 108.9(8)
F89A C18A C10A 106.2(13)
F19F C18F F20F 107.7(6)
F19F C18F F21F 107.2(6)
F20F C18F F21F 104.6(6)
F19F C18F C10F 112.4(7)
F20F C18F C10F 112.9(6)
F21F C18F C10F 111.6(6)
F21C C021 F20C 107.1(6)
F21C C021 F19C 106.8(6)
F20C C021 F19C 106.0(6)
F21C C021 C10C 114.5(6)
F20C C021 C10C 112.0(6)
F19C C021 C10C 109.9(6)
C1C N22C C23C 121.4(6)
C1C N22C H22A 119.3
C23C N22C H22A 119.3
C1D N22D C23D 123.2(5)
C1D N22D H22B 118.4
C23D N22D H22B 118.4
C1B N22B C23B 121.7(5)
C1B N22B H22C 119.1
C23B N22B H22C 119.1
C1E N22E C23E 122.0(6)
C1E N22E H22D 119.0
C23E N22E H22D 119.0
C1A N22A C23A 121.9(6)
C1A N22A H22E 119.1
C23A N22A H22E 119.1
C1 N22 C23 121.7(6)
C1 N22 H22F 119.1
C23 N22 H22F 119.1
C1F N22F C23F 122.1(6)
C1F N22F H22G 119.0
C23F N22F H22G 119.0
N22B C23B C24B 110.1(5)
N22B C23B C25B 108.3(5)
C24B C23B C25B 114.5(6)
N22B C23B H23A 107.9
C24B C23B H23A 107.9
C25B C23B H23A 107.9
N22C C23C C25C 109.0(5)
N22C C23C C24C 108.0(6)
C25C C23C C24C 115.0(6)
N22C C23C H23B 108.2
C25C C23C H23B 108.2
C24C C23C H23B 108.2
N22D C23D C24D 108.8(5)
N22D C23D C25D 109.8(5)
C24D C23D C25D 115.0(6)
N22D C23D H23C 107.6
C24D C23D H23C 107.6
C25D C23D H23C 107.6
N22F C23F C058 109.4(6)
N22F C23F C25F 109.6(6)
C058 C23F C25F 112.8(6)
N22F C23F H23D 108.3
C058 C23F H23D 108.3
C25F C23F H23D 108.3
N22E C23E C25E 111.0(5)
N22E C23E C24E 109.8(6)
C25E C23E C24E 113.0(6)
N22E C23E H23E 107.6
C25E C23E H23E 107.6
C24E C23E H23E 107.6
N22 C23 C24 110.6(6)
N22 C23 C25 107.7(6)
C24 C23 C25 114.5(6)
N22 C23 H23F 107.9
C24 C23 H23F 107.9
C25 C23 H23F 107.9
N22A C23A C24A 109.7(6)
N22A C23A C25A 110.4(6)
C24A C23A C25A 112.8(6)
N22A C23A H23G 107.9
C24A C23A H23G 107.9
C25A C23A H23G 107.9
C23D C24D H24A 109.5
C23D C24D H24B 109.5
H24A C24D H24B 109.5
C23D C24D H24C 109.5
H24A C24D H24C 109.5
H24B C24D H24C 109.5
C23E C24E H24D 109.5
C23E C24E H24E 109.5
H24D C24E H24E 109.5
C23E C24E H24F 109.5
H24D C24E H24F 109.5
H24E C24E H24F 109.5
C23C C24C H24G 109.5
C23C C24C H24H 109.5
H24G C24C H24H 109.5
C23C C24C H24I 109.5
H24G C24C H24I 109.5
H24H C24C H24I 109.5
C23B C24B H24J 109.5
C23B C24B H24K 109.5
H24J C24B H24K 109.5
C23B C24B H24L 109.5
H24J C24B H24L 109.5
H24K C24B H24L 109.5
C23A C24A H24M 109.5
C23A C24A H24N 109.5
H24M C24A H24N 109.5
C23A C24A H24O 109.5
H24M C24A H24O 109.5
H24N C24A H24O 109.5
C23 C24 H24P 109.5
C23 C24 H24Q 109.5
H24P C24 H24Q 109.5
C23 C24 H24R 109.5
H24P C24 H24R 109.5
H24Q C24 H24R 109.5
C26B C25B C30B 118.3(6)
C26B C25B C23B 122.3(6)
C30B C25B C23B 119.4(6)
C26C C25C C30C 117.8(8)
C26C C25C C23C 123.2(7)
C30C C25C C23C 118.9(6)
C26D C25D C30D 118.2(7)
C26D C25D C23D 122.8(6)
C30D C25D C23D 119.0(6)
C30E C25E C26E 118.7(7)
C30E C25E C23E 120.9(7)
C26E C25E C23E 120.4(7)
C30 C25 C26 119.9(8)
C30 C25 C23 118.7(7)
C26 C25 C23 121.3(7)
C26A C25A C30A 119.2(8)
C26A C25A C23A 121.0(6)
C30A C25A C23A 119.8(7)
C30F C25F C26F 118.9(8)
C30F C25F C23F 120.9(8)
C26F C25F C23F 120.2(7)
C25B C26B C27B 120.8(7)
C25B C26B H26A 119.6
C27B C26B H26A 119.6
C27D C26D C25D 120.4(7)
C27D C26D H26B 119.8
C25D C26D H26B 119.8
C25 C26 C27 119.2(9)
C25 C26 H26C 120.4
C27 C26 H26C 120.4
C27E C26E C25E 120.8(8)
C27E C26E H26D 119.6
C25E C26E H26D 119.6
C27C C26C C25C 120.8(9)
C27C C26C H26E 119.6
C25C C26C H26E 119.6
C25A C26A C27A 121.2(8)
C25A C26A H26F 119.4
C27A C26A H26F 119.4
C27F C26F C25F 121.3(9)
C27F C26F H26G 119.4
C25F C26F H26G 119.4
C28D C27D C26D 120.9(7)
C28D C27D H27A 119.5
C26D C27D H27A 119.5
C28B C27B C26B 119.7(7)
C28B C27B H27B 120.1
C26B C27B H27B 120.1
C28C C27C C26C 121.1(8)
C28C C27C H27C 119.5
C26C C27C H27C 119.5
C28 C27 C26 120.7(9)
C28 C27 H27D 119.7
C26 C27 H27D 119.7
C28A C27A C26A 118.9(9)
C28A C27A H27E 120.5
C26A C27A H27E 120.5
C26E C27E C28E 120.8(9)
C26E C27E H27F 119.6
C28E C27E H27F 119.6
C28F C27F C26F 117.2(10)
C28F C27F H27G 121.4
C26F C27F H27G 121.4
C27B C28B C29B 120.2(7)
C27B C28B H28A 119.9
C29B C28B H28A 119.9
C29D C28D C27D 118.6(7)
C29D C28D H28B 120.7
C27D C28D H28B 120.7
C27C C28C C29C 119.1(9)
C27C C28C H28C 120.5
C29C C28C H28C 120.5
C29A C28A C27A 120.7(9)
C29A C28A H28D 119.7
C27A C28A H28D 119.7
C27 C28 C29 119.1(10)
C27 C28 H28E 120.5
C29 C28 H28E 120.5
C27E C28E C29E 118.8(9)
C27E C28E H28F 120.6
C29E C28E H28F 120.6
C29F C28F C27F 122.3(10)
C29F C28F H28G 118.9
C27F C28F H28G 118.9
C28B C29B C30B 120.1(7)
C28B C29B H29A 120.0
C30B C29B H29A 120.0
C30D C29D C28D 121.5(7)
C30D C29D H29B 119.3
C28D C29D H29B 119.3
C28C C29C C30C 120.1(8)
C28C C29C H29C 119.9
C30C C29C H29C 119.9
C28 C29 C30 121.4(9)
C28 C29 H29D 119.3
C30 C29 H29D 119.3
C30E C29E C28E 120.4(9)
C30E C29E H29E 119.8
C28E C29E H29E 119.8
C28F C29F C30F 119.5(10)
C28F C29F H29F 120.3
C30F C29F H29F 120.3
C28A C29A C30A 121.3(8)
C28A C29A H29G 119.3
C30A C29A H29G 119.3
C29B C30B C25B 120.9(7)
C29B C30B H30A 119.6
C25B C30B H30A 119.6
C29D C30D C25D 120.4(7)
C29D C30D H30B 119.8
C25D C30D H30B 119.8
C25C C30C C29C 121.0(7)
C25C C30C H30C 119.5
C29C C30C H30C 119.5
C25 C30 C29 119.8(9)
C25 C30 H30D 120.1
C29 C30 H30D 120.1
C25A C30A C29A 118.7(8)
C25A C30A H30E 120.7
C29A C30A H30E 120.7
C29E C30E C25E 120.4(8)
C29E C30E H30F 119.8
C25E C30E H30F 119.8
C25F C30F C29F 120.8(10)
C25F C30F H30G 119.6
C29F C30F H30G 119.6
C23F C058 H05A 109.5
C23F C058 H05B 109.5
H05A C058 H05B 109.5
C23F C058 H05C 109.5
H05A C058 H05C 109.5
H05B C058 H05C 109.5

loop_
_geom_bond_atom_site_label_1
_geom_bond_atom_site_label_2
_geom_bond_distance
F19A F89A 0.71(2)
F19A C18A 1.296(12)
F19A F90A 1.57(3)
F20A F90A 0.72(3)
F20A C18A 1.383(13)
F20A F91A 2.20(5)
F21A F91A 0.43(5)
F21A C18A 1.347(16)
F89A C18A 1.47(3)
F90A C18A 1.26(2)
F91A C18A 1.28(4)
O00H C1B 1.240(7)
O1 C1 1.226(7)
C1C O8C 1.223(7)
C1C N22C 1.346(7)
C1C C2C 1.519(9)
C01F N11B 1.317(8)
C01F N9B 1.368(8)
C01F C18B 1.479(9)
C1B N22B 1.334(8)
C1B C2B 1.506(9)
C1F O8F 1.228(7)
C1F N22F 1.346(8)
C1F C2F 1.510(9)
C1A O8A 1.241(7)
C1A N22A 1.327(8)
C1A C2A 1.504(9)
C1 N22 1.340(8)
C1 C2 1.511(9)
C1D O8D 1.236(7)
C1D N22D 1.346(8)
C1D C2D 1.516(9)
C1E O8E 1.230(7)
C1E N22E 1.332(8)
C1E C2E 1.485(9)
C2B C7B 1.390(8)
C2B C02Q 1.395(9)
C2C C3C 1.384(9)
C2C C7C 1.392(9)
C2 C7 1.384(9)
C2 C3 1.397(9)
C2F C3F 1.393(9)
C2F C7F 1.403(9)
C02Q C4B 1.365(9)
C02Q N9B 1.455(8)
C2E C3E 1.397(9)
C2E C7E 1.399(9)
C2D C7D 1.378(9)
C2D C3D 1.397(9)
C2A C3A 1.391(10)
C2A C7A 1.401(9)
C3 C4 1.377(9)
C3 N9 1.453(8)
C3C C4C 1.383(9)
C3C N9C 1.444(8)
C3F C4F 1.389(9)
C3F N9F 1.435(8)
C3A C4A 1.361(9)
C3A N9A 1.449(8)
C3D C4D 1.391(9)
C3D N9D 1.432(8)
C3E C4E 1.366(10)
C3E N9E 1.443(8)
C4B C5B 1.395(9)
C4B H4BA 0.9500
C4C C5C 1.384(9)
C4C H4CA 0.9500
C4 C5 1.373(9)
C4 H4A 0.9500
C4A C5A 1.388(9)
C4A H4AA 0.9500
C4F C5F 1.387(10)
C4F H4FA 0.9500
C4D C5D 1.376(10)
C4D H4DA 0.9500
C4E C5E 1.378(10)
C4E H4EA 0.9500
C5B C6B 1.378(9)
C5B H5BA 0.9500
C5C C6C 1.392(9)
C5C H5CA 0.9500
C5 C6 1.381(9)
C5 H5A 0.9500
C5F C6F 1.368(10)
C5F H5FA 0.9500
C5A C6A 1.385(10)
C5A H5AA 0.9500
C5D C6D 1.382(10)
C5D H5DA 0.9500
C5E C6E 1.387(10)
C5E H5EA 0.9500
C6B C7B 1.383(9)
C6B H6BA 0.9500
C6F C7F 1.395(9)
C6F H6FA 0.9500
C6C C7C 1.389(9)
C6C H6CA 0.9500
C6A C7A 1.374(9)
C6A H6AA 0.9500
C6 C7 1.384(9)
C6 H6A 0.9500
C6E C7E 1.372(10)
C6E H6EA 0.9500
C6D C7D 1.386(10)
C6D H6DA 0.9500
C7C H7CA 0.9500
C7D H7DA 0.9500
C7B H7BA 0.9500
C7F H7FA 0.9500
C7 H7A 0.9500
C7A H7AA 0.9500
C7E H7EA 0.9500
N9F C10F 1.363(8)
N9F C17F 1.383(8)
N9B C17B 1.390(8)
N9 C10 1.358(8)
N9 C17 1.389(8)
N9C C10C 1.375(8)
N9C C17C 1.399(8)
N9A C10A 1.375(8)
N9A C17A 1.378(8)
N9D C10D 1.361(8)
N9D C17D 1.392(8)
N9E C10E 1.364(8)
N9E C17E 1.393(9)
C10D N11D 1.306(8)
C10D C18D 1.479(9)
C10 N11 1.304(8)
C10 C18 1.484(10)
C10F N11F 1.306(9)
C10F C18F 1.490(9)
C10E N11E 1.311(8)
C10E C18E 1.473(10)
C10C N11C 1.294(9)
C10C C021 1.486(10)
C10A N11A 1.320(8)
C10A C18A 1.472(10)
N11B C12B 1.385(8)
N11D C12D 1.391(8)
N11A C12A 1.397(9)
N11F C12F 1.405(8)
N11E C12E 1.394(9)
N11 C12 1.396(9)
N11C C12C 1.394(9)
C12D C13D 1.389(9)
C12D C17D 1.399(9)
C12B C17B 1.400(8)
C12B C13B 1.402(9)
C12A C13A 1.384(9)
C12A C17A 1.401(9)
C12F C17F 1.392(9)
C12F C13F 1.408(10)
C12C C13C 1.397(10)
C12C C17C 1.399(10)
C12E C13E 1.390(10)
C12E C17E 1.394(10)
C12 C17 1.385(9)
C12 C13 1.394(10)
C13D C14D 1.382(9)
C13D H13A 0.9500
C13B C14B 1.370(9)
C13B H13B 0.9500
C13A C14A 1.375(9)
C13A H13C 0.9500
C13 C14 1.389(10)
C13 H13D 0.9500
C13C C14C 1.376(10)
C13C H13E 0.9500
C13E C14E 1.375(11)
C13E H13F 0.9500
C13F C14F 1.363(10)
C13F H13G 0.9500
C14D C15D 1.401(10)
C14D H14A 0.9500
C14 C15 1.392(10)
C14 H14B 0.9500
C14B C15B 1.400(10)
C14B H14C 0.9500
C14F C15F 1.393(10)
C14F H14D 0.9500
C14C C15C 1.390(10)
C14C H14E 0.9500
C14A C15A 1.409(9)
C14A H14F 0.9500
C14E C15E 1.400(12)
C14E H14G 0.9500
C15D C16D 1.363(9)
C15D H15A 0.9500
C15 C16 1.373(10)
C15 H15B 0.9500
C15F C16F 1.399(10)
C15F H15C 0.9500
C15C C16C 1.388(10)
C15C H15D 0.9500
C15B C16B 1.374(9)
C15B H15E 0.9500
C15A C16A 1.380(10)
C15A H15F 0.9500
C15E C16E 1.384(11)
C15E H15G 0.9500
C16D C17D 1.405(9)
C16D H16A 0.9500
C16C C17C 1.388(9)
C16C H16B 0.9500
C16F C17F 1.398(9)
C16F H16C 0.9500
C16B C17B 1.386(9)
C16B H16D 0.9500
C16 C17 1.392(9)
C16 H16E 0.9500
C16A C17A 1.378(10)
C16A H16F 0.9500
C16E C17E 1.403(10)
C16E H16G 0.9500
C18B F20B 1.329(7)
C18B F21B 1.342(7)
C18B F19B 1.351(8)
C18E F21E 1.327(8)
C18E F19E 1.331(8)
C18E F20E 1.342(8)
C18D F21D 1.315(8)
C18D F20D 1.328(8)
C18D F19D 1.355(8)
C18 F19 1.317(8)
C18 F21 1.332(8)
C18 F20 1.350(8)
C18F F19F 1.316(8)
C18F F20F 1.344(8)
C18F F21F 1.351(8)
F19C C021 1.345(8)
F20C C021 1.334(8)
F21C C021 1.328(8)
N22C C23C 1.474(8)
N22C H22A 0.8800
N22D C23D 1.474(8)
N22D H22B 0.8800
N22B C23B 1.469(8)
N22B H22C 0.8800
N22E C23E 1.461(8)
N22E H22D 0.8800
N22A C23A 1.475(9)
N22A H22E 0.8800
N22 C23 1.479(8)
N22 H22F 0.8800
N22F C23F 1.480(8)
N22F H22G 0.8800
C23B C24B 1.526(9)
C23B C25B 1.541(9)
C23B H23A 1.0000
C23C C25C 1.515(10)
C23C C24C 1.538(9)
C23C H23B 1.0000
C23D C24D 1.516(9)
C23D C25D 1.519(9)
C23D H23C 1.0000
C23F C058 1.508(10)
C23F C25F 1.540(10)
C23F H23D 1.0000
C23E C25E 1.515(9)
C23E C24E 1.537(9)
C23E H23E 1.0000
C23 C24 1.517(10)
C23 C25 1.525(10)
C23 H23F 1.0000
C23A C24A 1.519(10)
C23A C25A 1.536(10)
C23A H23G 1.0000
C24D H24A 0.9800
C24D H24B 0.9800
C24D H24C 0.9800
C24E H24D 0.9800
C24E H24E 0.9800
C24E H24F 0.9800
C24C H24G 0.9800
C24C H24H 0.9800
C24C H24I 0.9800
C24B H24J 0.9800
C24B H24K 0.9800
C24B H24L 0.9800
C24A H24M 0.9800
C24A H24N 0.9800
C24A H24O 0.9800
C24 H24P 0.9800
C24 H24Q 0.9800
C24 H24R 0.9800
C25B C26B 1.383(9)
C25B C30B 1.390(9)
C25C C26C 1.384(9)
C25C C30C 1.384(10)
C25D C26D 1.397(9)
C25D C30D 1.402(9)
C25E C30E 1.387(10)
C25E C26E 1.386(10)
C25 C30 1.380(10)
C25 C26 1.393(10)
C25A C26A 1.376(10)
C25A C30A 1.398(9)
C25F C30F 1.383(11)
C25F C26F 1.410(11)
C26B C27B 1.389(9)
C26B H26A 0.9500
C26D C27D 1.388(10)
C26D H26B 0.9500
C26 C27 1.406(11)
C26 H26C 0.9500
C26E C27E 1.373(11)
C26E H26D 0.9500
C26C C27C 1.378(11)
C26C H26E 0.9500
C26A C27A 1.398(10)
C26A H26F 0.9500
C26F C27F 1.404(11)
C26F H26G 0.9500
C27D C28D 1.384(10)
C27D H27A 0.9500
C27B C28B 1.370(10)
C27B H27B 0.9500
C27C C28C 1.366(12)
C27C H27C 0.9500
C27 C28 1.381(12)
C27 H27D 0.9500
C27A C28A 1.382(10)
C27A H27E 0.9500
C27E C28E 1.374(11)
C27E H27F 0.9500
C27F C28F 1.403(13)
C27F H27G 0.9500
C28B C29B 1.377(9)
C28B H28A 0.9500
C28D C29D 1.382(10)
C28D H28B 0.9500
C28C C29C 1.372(10)
C28C H28C 0.9500
C28A C29A 1.344(11)
C28A H28D 0.9500
C28 C29 1.374(12)
C28 H28E 0.9500
C28E C29E 1.397(12)
C28E H28F 0.9500
C28F C29F 1.370(13)
C28F H28G 0.9500
C29B C30B 1.374(9)
C29B H29A 0.9500
C29D C30D 1.375(10)
C29D H29B 0.9500
C29C C30C 1.391(10)
C29C H29C 0.9500
C29 C30 1.389(11)
C29 H29D 0.9500
C29E C30E 1.377(11)
C29E H29E 0.9500
C29F C30F 1.396(11)
C29F H29F 0.9500
C29A C30A 1.409(11)
C29A H29G 0.9500
C30B H30A 0.9500
C30D H30B 0.9500
C30C H30C 0.9500
C30 H30D 0.9500
C30A H30E 0.9500
C30E H30F 0.9500
C30F H30G 0.9500
C058 H05A 0.9800
C058 H05B 0.9800
C058 H05C 0.9800

loop_
_geom_hbond_atom_site_label_D
_geom_hbond_atom_site_label_H
_geom_hbond_atom_site_label_A
_geom_hbond_distance_DH
_geom_hbond_distance_HA
_geom_hbond_distance_DA
_geom_hbond_angle_DHA
_geom_hbond_site_symmetry_A
C4C H4CA F19B 0.95 2.59 3.402(8) 143.5 1_655
C4 H4A F19A 0.95 2.57 3.302(17) 133.6 1_554
C4F H4FA O1 0.95 2.57 3.446(9) 153.3 1_655
N22C H22A O00H 0.88 2.02 2.879(7) 163.2 .
N22D H22B O8F 0.88 2.03 2.885(7) 162.8 .
N22B H22C O8D 0.88 2.12 2.969(7) 161.1 1_554
N22E H22D O8C 0.88 2.03 2.872(7) 160.4 .
N22A H22E O8E 0.88 2.08 2.942(7) 167.4 1_566
N22 H22F O8A 0.88 2.16 3.010(7) 161.0 1_454
N22F H22G N11 0.88 2.07 2.941(8) 170.6 .
C24E H24E F19C 0.98 2.64 3.379(9) 132.2 .
